data_1575984
loop_
_publ_author_name
'Shiels, Dominic'
'Pittalis, Michele'
'Gunarathna, Nadeeshan'
'Berlfein, Adriana C.'
'Brennessel, William W.'
'Ruggiero, Michael T.'
'Matson, Ellen M.'

_publ_section_title
;
 Isolation of Ce(iv) centered polyoxoalkoxide sandwich-type complexes
 allows comparison of metal-oxygen bond covalency.
;
_journal_issue 46
_journal_name_full 'Chemical science'
_journal_page_first 21917
_journal_page_last 21931
_journal_paper_doi 10.1039/d5sc06415e
_journal_volume 16
_journal_year 2025
_chemical_formula_moiety 'C8 H24 Ce Mo2 N2 O36 W8, 2(C16 H36 N), 0.5(C4 H10 O), C2 H3 N'
_chemical_formula_sum 'C44 H104 Ce Mo2 N5 O36.5 W8'
_chemical_formula_weight 3090.12
_space_group_crystal_system monoclinic
_space_group_IT_number 14
_space_group_name_Hall '-P 2ybc'
_space_group_name_H-M_alt 'P 1 21/c 1'
_atom_sites_solution_hydrogens geom
_atom_sites_solution_primary dual
_atom_sites_solution_secondary difmap
_audit_creation_date 2025-05-16
_audit_creation_method
;
Olex2 1.5-ac6-020
(compiled 2024.02.14 svn.r2f8d729c for Rigaku Oxford Diffraction, GUI svn.r6966)
;
_audit_update_record
;
2025-08-21 deposited with the CCDC.	2025-10-10 downloaded from the CCDC.
;
_cell_angle_alpha 90
_cell_angle_beta 92.8090(10)
_cell_angle_gamma 90
_cell_formula_units_Z 4
_cell_length_a 21.8546(2)
_cell_length_b 15.10070(10)
_cell_length_c 24.2678(2)
_cell_measurement_reflns_used 76605
_cell_measurement_temperature 173.00(10)
_cell_measurement_theta_max 79.7410
_cell_measurement_theta_min 2.9790
_cell_volume 7999.23(11)
_computing_cell_refinement 'CrysAlisPro 1.171.43.136a (Rigaku OD, 2024)'
_computing_data_collection 'CrysAlisPro system (CCD 43.136a 64-bit (release 23-08-2024))'
_computing_data_reduction 'CrysAlisPro 1.171.43.136a (Rigaku OD, 2024)'
_computing_molecular_graphics 'Olex2 1.5-ac6-020 (Dolomanov et al., 2009)'
_computing_publication_material 'Olex2 1.5-ac6-020 (Dolomanov et al., 2009)'
_computing_structure_refinement 'SHELXL 2019/3 (Sheldrick, 2015b)'
_computing_structure_solution 'SHELXT 2018/2 (Sheldrick, 2015a)'
_diffrn_ambient_environment N~2~
_diffrn_ambient_temperature 173.00(10)
_diffrn_detector 'Hybrid Pixel Array Detector'
_diffrn_detector_area_resol_mean 10.0000
_diffrn_detector_type HyPix
_diffrn_measured_fraction_theta_full 0.998
_diffrn_measured_fraction_theta_max 0.978
_diffrn_measurement_details
;
List of Runs (angles in degrees, time in seconds):

  # Type    Start    End  Width  t~exp~   \w     \q     \k     \f   Frames
#--------------------------------------------------------------------------
  1  \w    -21.00  74.00   0.50    0.43    --   47.28 -85.00-122.00  190
  2  \w    -21.00  74.00   0.50    0.43    --   47.28 -85.00-122.00  190
  3  \w   -163.00 -79.00   0.50    1.74    --  -91.75 -85.00-122.00  168
  4  \w   -163.00 -79.00   0.50    1.74    --  -91.75 -85.00-122.00  168
  5  \w   -118.00 -19.00   0.50    1.74    --  -91.75  85.00  -2.00  198
  6  \w    101.00 178.00   0.50    1.74    --  113.25  85.00  -2.00  154
  7  \w    -14.00  28.00   0.50    0.43    --  -47.28  19.00-150.00   84
  8  \w    -35.00  26.00   0.50    0.43    --  -47.28  38.00 120.00  122
  9  \w    -74.00  25.00   0.50    0.43    --  -47.28  85.00  -2.00  198
 10  \w    -14.00  28.00   0.50    0.43    --  -47.28  19.00   0.00   84
 11  \w    -74.00  25.00   0.50    0.43    --  -47.28  85.00  -2.00  198
 12  \w    -14.00  28.00   0.50    0.43    --  -47.28  19.00 -90.00   84
 13  \w    -14.00  28.00   0.50    0.43    --  -47.28  19.00  90.00   84
 14  \w    -67.00 -19.00   0.50    1.74    --  -91.75  61.00 150.00   96
 15  \w     42.00  79.00   0.50    1.74    --  113.25 -61.00-120.00   74
 16  \w     42.00  79.00   0.50    1.74    --  113.25 -61.00 -60.00   74
 17  \w     97.00 178.00   0.50    1.74    --  113.25  61.00 -60.00  162
 18  \w    101.00 178.00   0.50    1.74    --  113.25  30.00 -90.00  154
 19  \w     42.00 136.00   0.50    1.74    --  113.25 -77.00-180.00  188
 20  \w     42.00  79.00   0.50    1.74    --  113.25 -61.00  60.00   74
 21  \w     42.00 140.00   0.50    1.74    --  113.25 -85.00-122.00  196
 22  \w     41.00 111.00   0.50    1.74    --  113.25   0.00  60.00  140
 23  \w     44.00 111.00   0.50    1.74    --  113.25-125.00-120.00  134
 24  \w     42.00  79.00   0.50    1.74    --  113.25 -61.00 120.00   74
 25  \w     97.00 178.00   0.50    1.74    --  113.25  61.00 -60.00  162
 26  \w     41.00 111.00   0.50    1.74    --  113.25   0.00  60.00  140
 27  \w     42.00  79.00   0.50    1.74    --  113.25 -61.00 -30.00   74
 28  \w     44.00 111.00   0.50    1.74    --  113.25-125.00 -30.00  134
 29  \w     42.00  79.00   0.50    1.74    --  113.25 -61.00   0.00   74
 30  \w    101.00 178.00   0.50    1.74    --  113.25  45.00  90.00  154
 31  \w    101.00 178.00   0.50    1.74    --  113.25  45.00  90.00  154
 32  \w     42.00 106.00   0.50    1.74    --  113.25 -94.00   0.00  128
 33  \w    101.00 178.00   0.50    1.74    --  113.25  45.00 -30.00  154
 34  \w    101.00 178.00   0.50    1.74    --  113.25  45.00 -30.00  154
 35  \w     42.00 136.00   0.50    1.74    --  113.25 -77.00-180.00  188
 36  \w     42.00  79.00   0.50    1.74    --  113.25 -61.00  30.00   74
 37  \w   -119.00 -25.00   0.50    0.43    --  -47.28 -77.00   0.00  188
 38  \w     25.00  52.00   0.50    0.43    --   47.28  77.00 120.00   54
;
_diffrn_measurement_device 'four-circle diffractometer'
_diffrn_measurement_device_type 'XtaLAB Synergy, Dualflex, HyPix'
_diffrn_measurement_method '\w scans'
_diffrn_orient_matrix_type 'CrysAlisPro convention (1999,Acta A55,543-557)'
_diffrn_orient_matrix_UB_11 -0.0643381000
_diffrn_orient_matrix_UB_12 0.0419811000
_diffrn_orient_matrix_UB_13 -0.0020972000
_diffrn_orient_matrix_UB_21 -0.0253539000
_diffrn_orient_matrix_UB_22 -0.0796814000
_diffrn_orient_matrix_UB_23 -0.0334917000
_diffrn_orient_matrix_UB_31 -0.0142015000
_diffrn_orient_matrix_UB_32 -0.0479239000
_diffrn_orient_matrix_UB_33 0.0539541000
_diffrn_radiation_monochromator mirror
_diffrn_radiation_probe x-ray
_diffrn_radiation_type 'Cu K\a'
_diffrn_radiation_wavelength 1.54184
_diffrn_reflns_av_R_equivalents 0.0541
_diffrn_reflns_av_unetI/netI 0.0315
_diffrn_reflns_Laue_measured_fraction_full 0.998
_diffrn_reflns_Laue_measured_fraction_max 0.978
_diffrn_reflns_limit_h_max 27
_diffrn_reflns_limit_h_min -27
_diffrn_reflns_limit_k_max 18
_diffrn_reflns_limit_k_min -19
_diffrn_reflns_limit_l_max 31
_diffrn_reflns_limit_l_min -28
_diffrn_reflns_number 137249
_diffrn_reflns_point_group_measured_fraction_full 0.998
_diffrn_reflns_point_group_measured_fraction_max 0.978
_diffrn_reflns_theta_full 74.504
_diffrn_reflns_theta_max 80.763
_diffrn_reflns_theta_min 3.448
_diffrn_source 'micro-focus sealed X-ray tube'
_diffrn_source_type 'PhotonJet (Cu) X-ray Source'
_exptl_absorpt_coefficient_mu 28.067
_exptl_absorpt_correction_T_max 1.00000
_exptl_absorpt_correction_T_min 0.66058
_exptl_absorpt_correction_type multi-scan
_exptl_absorpt_process_details
;
CrysAlisPro 1.171.43.136a (Rigaku Oxford Diffraction, 2024)
Empirical absorption correction using spherical harmonics,
implemented in SCALE3 ABSPACK scaling algorithm.
;
_exptl_crystal_colour orange-blue
_exptl_crystal_colour_primary blue
_exptl_crystal_density_diffrn 2.566
_exptl_crystal_description block
_exptl_crystal_F_000 5716
_exptl_crystal_size_max 0.106
_exptl_crystal_size_mid 0.096
_exptl_crystal_size_min 0.058
_refine_diff_density_max 2.446
_refine_diff_density_min -2.797
_refine_diff_density_rms 0.170
_refine_ls_extinction_method none
_refine_ls_goodness_of_fit_ref 1.048
_refine_ls_hydrogen_treatment constr
_refine_ls_matrix_type full
_refine_ls_number_parameters 1126
_refine_ls_number_reflns 17176
_refine_ls_number_restraints 752
_refine_ls_restrained_S_all 1.052
_refine_ls_R_factor_all 0.0417
_refine_ls_R_factor_gt 0.0380
_refine_ls_shift/su_max 0.003
_refine_ls_shift/su_mean 0.000
_refine_ls_structure_factor_coef Fsqd
_refine_ls_weighting_details 'w=1/[\s^2^(Fo^2^)+(0.0181P)^2^+86.7671P] where P=(Fo^2^+2Fc^2^)/3'
_refine_ls_weighting_scheme calc
_refine_ls_wR_factor_gt 0.0830
_refine_ls_wR_factor_ref 0.0848
_reflns_Friedel_coverage 0.000
_reflns_number_gt 15797
_reflns_number_total 17176
_reflns_threshold_expression 'I > 2\s(I)'
_cod_data_source_file d5sc06415e3.cif
_cod_data_source_block matds35
_cod_depositor_comments 'Adding full bibliography for 1575982--1575985.cif.'
_cod_original_formula_sum 'C44 H104 Ce Mo2 N5 O36.50 W8'
_cod_database_code 1575984
_shelx_shelxl_version_number 2019/3
_shelx_space_group_comment
;
The symmetry employed for this shelxl refinement is uniquely defined
by the following loop, which should always be used as a source of
symmetry information in preference to the above space-group names.
They are only intended as comments.
;
_shelx_estimated_absorpt_t_max 0.293
_shelx_estimated_absorpt_t_min 0.155
_olex2_refinement_description
;
1. Fixed Uiso
 At 1.2 times of:
  All C(H,H) groups, All C(H,H,H,H) groups
 At 1.5 times of:
  All C(H,H,H) groups
2. Restrained distances
 N4-C25 = N4-C29 = N4-C33 = N4-C37 = N4A-C25A = N4A-C29A = N4A-C33A = N4A-C37A
 1.54 with sigma of 0.01
 C25-C26 = C26-C27 = C27-C28 = C29-C30 = C30-C31 = C31-C32 = C33-C34 = C34-C35
 = C35-C36 = C37-C38 = C38-C39 = C39-C40 = C25A-C26A = C26A-C27A = C27A-C28A =
 C29A-C30A = C30A-C31A = C31A-C32A = C33A-C34A = C34A-C35A = C35A-C36A = C37A-
 C38A = C38A-C39A = C39A-C40A
 1.52 with sigma of 0.02
 O13-C3 \\sim O13-C3A
 with sigma of 0.02
 C25-C29 \\sim C25-C33 \\sim C25-C37 \\sim C29-C33 \\sim C29-C37 \\sim C33-C37
\\sim C25A-C29A \\sim C25A-
 C33A \\sim C25A-C37A \\sim C29A-C33A \\sim C29A-C37A \\sim C33A-C37A
 with sigma of 0.04
3. Uiso/Uaniso restraints and constraints
All non-hydrogen atoms have similar U: within 1.2A with sigma of 0.02 and sigma
for terminal atoms of 0.04 within 1.2A
All non-hydrogen atoms have similar U: within 0.4A with sigma of 0.002 and
sigma for terminal atoms of 0.004 within 0.4A
Uanis(C27) \\sim Ueq, Uanis(C27A) \\sim Ueq: with sigma of 0.02 and sigma for
terminal atoms of 0.04
Uanis(C32) \\sim Ueq, Uanis(C32A) \\sim Ueq: with sigma of 0.01 and sigma for
terminal atoms of 0.02
4. Rigid body (RIGU) restrains
 C21, C22A, C23A, C24A
 with sigma for 1-2 distances of 0.004 and sigma for 1-3 distances of 0.004
 N4, C25, C26, C27, C28, C29, C30, C31, C32, C33, C34, C35, C36, C37, C38, C39,
  C40, N4A, C29A, C30A, C31A, C32A, C25A, C26A, C27A, C28A, C33A, C34A, C35A,
 C36A, C37A, C38A, C39A, C40A
 with sigma for 1-2 distances of 0.002 and sigma for 1-3 distances of 0.002
 C41, C42, O37, C43, C44
 with sigma for 1-2 distances of 0.004 and sigma for 1-3 distances of 0.004
5. Same fragment restrains
{C17, C18A, C19A, C20A} sigma for 1-2: 0.02, 1-3: 0.04
as in
{C17, C18, C19, C20}
{N4, C29, C30, C31, C32} sigma for 1-2: 0.02, 1-3: 0.04
{N4, C33, C34, C35, C36} sigma for 1-2: 0.02, 1-3: 0.04
{N4, C37, C38, C39, C40} sigma for 1-2: 0.02, 1-3: 0.04
{N4A, C25A, C26A, C27A, C28A} sigma for 1-2: 0.02, 1-3: 0.04
{N4A, C29A, C30A, C31A, C32A} sigma for 1-2: 0.02, 1-3: 0.04
{N4A, C33A, C34A, C35A, C36A} sigma for 1-2: 0.02, 1-3: 0.04
{N4A, C37A, C38A, C39A, C40A} sigma for 1-2: 0.02, 1-3: 0.04
as in
{N4, C25, C26, C27, C28}
{C21, C22A, C23A, C24A} sigma for 1-2: 0.02, 1-3: 0.04
as in
{C21, C22, C23, C24}
{C44, C43, O37, C42, C41} sigma for 1-2: 0.02, 1-3: 0.04
as in
{C41, C42, O37, C43, C44}
6. Others
 Sof(C3A)=Sof(H3AA)=Sof(H3AB)=Sof(H3AC)=1-FVAR(1)
 Sof(C3)=Sof(H3A)=Sof(H3B)=Sof(H3C)=FVAR(1)
 Sof(H17C)=Sof(H17D)=Sof(C18A)=Sof(H18C)=Sof(H18D)=Sof(C19A)=Sof(H19C)=
 Sof(H19D)=Sof(C20A)=Sof(H20D)=Sof(H20E)=Sof(H20F)=1-FVAR(2)
 Sof(H17A)=Sof(H17B)=Sof(C18)=Sof(H18A)=Sof(H18B)=Sof(C19)=Sof(H19A)=Sof(H19B)=
 Sof(C20)=Sof(H20A)=Sof(H20B)=Sof(H20C)=FVAR(2)
 Sof(H21C)=Sof(H21D)=Sof(C22A)=Sof(H22C)=Sof(H22D)=Sof(C23A)=Sof(H23C)=
 Sof(H23D)=Sof(C24A)=Sof(H24D)=Sof(H24E)=Sof(H24F)=1-FVAR(3)
 Sof(H21A)=Sof(H21B)=Sof(C22)=Sof(H22A)=Sof(H22B)=Sof(C23)=Sof(H23A)=Sof(H23B)=
 Sof(C24)=Sof(H24A)=Sof(H24B)=Sof(H24C)=FVAR(3)
 Sof(N4A)=Sof(C29A)=Sof(H29C)=Sof(H29D)=Sof(C30A)=Sof(H30C)=Sof(H30D)=
 Sof(C31A)=Sof(H31C)=Sof(H31D)=Sof(C32A)=Sof(H32D)=Sof(H32E)=Sof(H32F)=
 Sof(C25A)=Sof(H25C)=Sof(H25D)=Sof(C26A)=Sof(H26C)=Sof(H26D)=Sof(C27A)=
 Sof(H27C)=Sof(H27D)=Sof(C28A)=Sof(H28D)=Sof(H28E)=Sof(H28F)=Sof(C33A)=
 Sof(H33C)=Sof(H33D)=Sof(C34A)=Sof(H34C)=Sof(H34D)=Sof(C35A)=Sof(H35C)=
 Sof(H35D)=Sof(C36A)=Sof(H36D)=Sof(H36E)=Sof(H36F)=Sof(C37A)=Sof(H37C)=
 Sof(H37D)=Sof(C38A)=Sof(H38C)=Sof(H38D)=Sof(C39A)=Sof(H39C)=Sof(H39D)=
 Sof(C40A)=Sof(H40D)=Sof(H40E)=Sof(H40F)=1-FVAR(4)
 Sof(N4)=Sof(C25)=Sof(H25A)=Sof(H25B)=Sof(C26)=Sof(H26A)=Sof(H26B)=Sof(C27)=
 Sof(H27A)=Sof(H27B)=Sof(C28)=Sof(H28A)=Sof(H28B)=Sof(H28C)=Sof(C29)=Sof(H29A)=
 Sof(H29B)=Sof(C30)=Sof(H30A)=Sof(H30B)=Sof(C31)=Sof(H31A)=Sof(H31B)=Sof(C32)=
 Sof(H32A)=Sof(H32B)=Sof(H32C)=Sof(C33)=Sof(H33A)=Sof(H33B)=Sof(C34)=Sof(H34A)=
 Sof(H34B)=Sof(C35)=Sof(H35A)=Sof(H35B)=Sof(C36)=Sof(H36A)=Sof(H36B)=Sof(H36C)=
 Sof(C37)=Sof(H37A)=Sof(H37B)=Sof(C38)=Sof(H38A)=Sof(H38B)=Sof(C39)=Sof(H39A)=
 Sof(H39B)=Sof(C40)=Sof(H40A)=Sof(H40B)=Sof(H40C)=FVAR(4)
 Fixed Sof: C41(0.5) H41A(0.5) H41B(0.5) H41C(0.5) C42(0.5) H42A(0.5)
 H42B(0.5) O37(0.5) C43(0.5) H43A(0.5) H43B(0.5) C44(0.5) H44A(0.5) H44B(0.5)
 H44C(0.5)
7.a Secondary CH2 refined with riding coordinates:
 C9(H9A,H9B), C10(H10A,H10B), C11(H11A,H11B), C13(H13A,H13B), C14(H14A,H14B),
 C15(H15A,H15B), C17(H17A,H17B), C17(H17C,H17D), C18(H18A,H18B), C19(H19A,H19B),
  C18A(H18C,H18D), C19A(H19C,H19D), C21(H21A,H21B), C21(H21C,H21D), C22(H22A,
 H22B), C23(H23A,H23B), C22A(H22C,H22D), C23A(H23C,H23D), C25(H25A,H25B),
 C26(H26A,H26B), C27(H27A,H27B), C29(H29A,H29B), C30(H30A,H30B), C31(H31A,H31B),
  C33(H33A,H33B), C34(H34A,H34B), C35(H35A,H35B), C37(H37A,H37B), C38(H38A,
 H38B), C39(H39A,H39B), C29A(H29C,H29D), C30A(H30C,H30D), C31A(H31C,H31D),
 C25A(H25C,H25D), C26A(H26C,H26D), C27A(H27C,H27D), C33A(H33C,H33D), C34A(H34C,
 H34D), C35A(H35C,H35D), C37A(H37C,H37D), C38A(H38C,H38D), C39A(H39C,H39D),
 C42(H42A,H42B), C43(H43A,H43B)
7.b Me refined with riding coordinates:
 C3(H3A,H3B,H3C), C3A(H3AA,H3AB,H3AC), C28(H28A,H28B,H28C), C32(H32A,H32B,
 H32C), C36(H36A,H36B,H36C), C40(H40A,H40B,H40C), C32A(H32D,H32E,H32F),
 C28A(H28D,H28E,H28F), C36A(H36D,H36E,H36F), C40A(H40D,H40E,H40F), C41(H41A,
 H41B,H41C), C44(H44A,H44B,H44C)
7.c Idealised Me refined as rotating group:
 C1(H1A,H1B,H1C), C2(H2A,H2B,H2C), C4(H4A,H4B,H4C), C5(H5A,H5B,H5C), C6(H6A,
 H6B,H6C), C7(H7A,H7B,H7C), C8(H8A,H8B,H8C), C12(H12A,H12B,H12C), C16(H16A,H16B,
 H16C), C20(H20A,H20B,H20C), C20A(H20D,H20E,H20F), C24(H24A,H24B,H24C),
 C24A(H24D,H24E,H24F), C46(H46A,H46B,H46C)
;
_olex2_submission_original_sample_id matds35
_olex2_submission_special_instructions 'No special instructions were received'
_oxdiff_exptl_absorpt_empirical_details
;
Empirical correction (ABSPACK) includes:
- Absorption correction using spherical harmonics
- Frame scaling
;
_oxdiff_exptl_absorpt_empirical_full_max 1.491
_oxdiff_exptl_absorpt_empirical_full_min 0.764

loop_
_space_group_symop_operation_xyz
'x, y, z'
'-x, y+1/2, -z+1/2'
'-x, -y, -z'
'x, -y-1/2, z-1/2'

loop_
_atom_site_label
_atom_site_type_symbol
_atom_site_fract_x
_atom_site_fract_y
_atom_site_fract_z
_atom_site_U_iso_or_equiv
_atom_site_adp_type
_atom_site_occupancy
_atom_site_site_symmetry_order
_atom_site_calc_flag
_atom_site_refinement_flags_posn
_atom_site_refinement_flags_adp
_atom_site_refinement_flags_occupancy
_atom_site_disorder_assembly
_atom_site_disorder_group
Ce1 Ce 0.25077(2) 0.38916(2) 0.77726(2) 0.02480(8) Uani 1 1 d . . . . .
W2 W 0.08607(2) 0.37689(2) 0.71549(2) 0.03200(7) Uani 1 1 d . . . . .
W3 W 0.11290(2) 0.53694(2) 0.80282(2) 0.03004(7) Uani 1 1 d . . . . .
W4 W 0.14728(2) 0.39289(2) 0.89920(2) 0.03087(7) Uani 1 1 d . . . . .
W5 W 0.12025(2) 0.23238(2) 0.81153(2) 0.03257(8) Uani 1 1 d . . . . .
W7 W 0.35783(2) 0.50195(3) 0.67949(2) 0.04306(9) Uani 1 1 d . . . . .
W8 W 0.36642(2) 0.28663(2) 0.68377(2) 0.03610(8) Uani 1 1 d . . . . .
W9 W 0.40965(2) 0.29485(2) 0.81357(2) 0.03729(8) Uani 1 1 d . . . . .
W10 W 0.40131(2) 0.51057(3) 0.80966(2) 0.04303(9) Uani 1 1 d . . . . .
Mo1 Mo 0.00745(2) 0.38105(4) 0.83294(2) 0.03418(12) Uani 1 1 d . . . . .
Mo6 Mo 0.49294(3) 0.40712(5) 0.72162(3) 0.04446(15) Uani 1 1 d . . . . .
O1 O -0.1231(3) 0.3859(5) 0.8612(3) 0.069(2) Uani 1 1 d . U . . .
O2 O 0.0575(2) 0.3707(5) 0.6491(2) 0.0514(15) Uani 1 1 d . . . . .
O3 O 0.1047(2) 0.6490(4) 0.8025(2) 0.0427(12) Uani 1 1 d . . . . .
O4 O 0.1628(3) 0.3991(4) 0.9687(2) 0.0485(14) Uani 1 1 d . . . . .
O5 O 0.1174(3) 0.1211(4) 0.8158(3) 0.0514(15) Uani 1 1 d . . . . .
O6 O 0.6206(3) 0.4128(6) 0.6864(4) 0.078(2) Uani 1 1 d . . . . .
O7 O 0.3456(3) 0.5780(5) 0.6283(3) 0.069(2) Uani 1 1 d . . . . .
O8 O 0.3602(3) 0.2045(5) 0.6355(3) 0.0585(17) Uani 1 1 d . . . . .
O9 O 0.4353(3) 0.2194(5) 0.8611(3) 0.0628(19) Uani 1 1 d . . . . .
O10 O 0.4193(3) 0.5943(5) 0.8541(3) 0.069(2) Uani 1 1 d . . . . .
O11 O -0.0047(2) 0.3747(4) 0.7508(2) 0.0399(12) Uani 1 1 d . . . . .
O12 O 0.0185(2) 0.5127(3) 0.8257(2) 0.0365(11) Uani 1 1 d . . . . .
O13 O 0.0479(2) 0.3899(4) 0.9090(2) 0.0386(12) Uani 1 1 d D . . . .
O14 O 0.0246(2) 0.2500(3) 0.8326(2) 0.0375(11) Uani 1 1 d . . . . .
O15 O 0.0787(2) 0.5008(3) 0.73195(19) 0.0337(11) Uani 1 1 d . . . . .
O16 O 0.1279(2) 0.5125(3) 0.8802(2) 0.0354(11) Uani 1 1 d . . . . .
O17 O 0.1321(2) 0.2694(3) 0.8869(2) 0.0375(11) Uani 1 1 d . . . . .
O18 O 0.0846(2) 0.2556(4) 0.7398(2) 0.0386(12) Uani 1 1 d . . . . .
O19 O 0.1670(2) 0.3800(3) 0.71121(19) 0.0329(10) Uani 1 1 d . . . . .
O20 O 0.1904(2) 0.5175(3) 0.7867(2) 0.0330(10) Uani 1 1 d . . . . .
O21 O 0.2201(2) 0.3933(3) 0.8686(2) 0.0323(10) Uani 1 1 d . . . . .
O22 O 0.1968(2) 0.2577(3) 0.7936(2) 0.0317(10) Uani 1 1 d . . . . .
O23 O 0.4564(2) 0.4938(4) 0.6669(3) 0.0544(16) Uani 1 1 d . . . . .
O24 O 0.4634(2) 0.3087(4) 0.6708(2) 0.0448(13) Uani 1 1 d . . . . .
O25 O 0.5003(2) 0.3142(4) 0.7812(3) 0.0498(15) Uani 1 1 d . . . . .
O26 O 0.4943(2) 0.5006(4) 0.7796(3) 0.0532(15) Uani 1 1 d . . . . .
O27 O 0.3591(2) 0.3916(4) 0.6398(2) 0.0425(12) Uani 1 1 d . . . . .
O28 O 0.4003(2) 0.2263(3) 0.7470(2) 0.0403(12) Uani 1 1 d . . . . .
O29 O 0.4291(2) 0.4053(4) 0.8479(2) 0.0464(13) Uani 1 1 d . . . . .
O30 O 0.3878(3) 0.5703(4) 0.7410(3) 0.0492(14) Uani 1 1 d . . . . .
O31 O 0.2852(2) 0.4808(4) 0.7072(2) 0.0408(12) Uani 1 1 d . . . . .
O32 O 0.2921(2) 0.2979(3) 0.7107(2) 0.0346(11) Uani 1 1 d . . . . .
O33 O 0.3290(2) 0.3051(3) 0.8216(2) 0.0339(10) Uani 1 1 d . . . . .
O34 O 0.3223(2) 0.4889(3) 0.8182(2) 0.0365(11) Uani 1 1 d . . . . .
O35 O 0.10005(18) 0.3844(3) 0.81160(18) 0.0257(9) Uani 1 1 d . . . . .
O36 O 0.4001(2) 0.4002(3) 0.7429(2) 0.0322(10) Uani 1 1 d . . . . .
N1 N -0.0704(3) 0.3822(5) 0.8499(3) 0.0478(17) Uani 1 1 d . U . . .
N2 N 0.5691(3) 0.4104(6) 0.7015(4) 0.056(2) Uani 1 1 d . . . . .
C1 C -0.0605(4) 0.3846(9) 0.7180(4) 0.065(3) Uani 1 1 d . . . . .
H1A H -0.068765 0.447733 0.711854 0.098 Uiso 1 1 calc R U . . .
H1B H -0.094252 0.357984 0.737267 0.098 Uiso 1 1 calc R U . . .
H1C H -0.056554 0.355015 0.682402 0.098 Uiso 1 1 calc R U . . .
C2 C -0.0288(4) 0.5760(7) 0.8189(6) 0.079(4) Uani 1 1 d . . . . .
H2A H -0.013277 0.634267 0.830631 0.118 Uiso 1 1 calc R U . . .
H2B H -0.062985 0.559211 0.841413 0.118 Uiso 1 1 calc R U . . .
H2C H -0.042952 0.578497 0.780007 0.118 Uiso 1 1 calc R U . . .
C3 C 0.0238(6) 0.4381(12) 0.9529(5) 0.060(5) Uani 0.74(3) 1 d D U P A 1
H3A H 0.051455 0.432695 0.985769 0.090 Uiso 0.74(3) 1 calc R U P A 1
H3B H 0.019821 0.500623 0.942511 0.090 Uiso 0.74(3) 1 calc R U P A 1
H3C H -0.016550 0.414408 0.960915 0.090 Uiso 0.74(3) 1 calc R U P A 1
C3A C 0.0192(15) 0.365(3) 0.9572(11) 0.053(10) Uani 0.26(3) 1 d D U P A 2
H3AA H 0.047264 0.374907 0.989290 0.080 Uiso 0.26(3) 1 calc R U P A 2
H3AB H -0.017924 0.400539 0.960797 0.080 Uiso 0.26(3) 1 calc R U P A 2
H3AC H 0.008158 0.302126 0.955001 0.080 Uiso 0.26(3) 1 calc R U P A 2
C4 C -0.0207(4) 0.1844(6) 0.8158(4) 0.054(2) Uani 1 1 d . . . . .
H4A H -0.032889 0.192834 0.776790 0.081 Uiso 1 1 calc R U . . .
H4B H -0.056638 0.190930 0.838120 0.081 Uiso 1 1 calc R U . . .
H4C H -0.003326 0.125059 0.821258 0.081 Uiso 1 1 calc R U . . .
C5 C 0.4829(6) 0.5348(8) 0.6217(6) 0.096(5) Uani 1 1 d . . . . .
H5A H 0.487331 0.491336 0.592207 0.144 Uiso 1 1 calc R U . . .
H5B H 0.523318 0.558263 0.633376 0.144 Uiso 1 1 calc R U . . .
H5C H 0.456543 0.583409 0.608150 0.144 Uiso 1 1 calc R U . . .
C6 C 0.4907(5) 0.2758(7) 0.6224(5) 0.066(3) Uani 1 1 d . . . . .
H6A H 0.474937 0.309108 0.590117 0.099 Uiso 1 1 calc R U . . .
H6B H 0.480605 0.212941 0.617605 0.099 Uiso 1 1 calc R U . . .
H6C H 0.535304 0.282753 0.626418 0.099 Uiso 1 1 calc R U . . .
C7 C 0.5419(5) 0.2398(10) 0.7780(7) 0.104(6) Uani 1 1 d . . . . .
H7A H 0.564525 0.232263 0.813614 0.157 Uiso 1 1 calc R U . . .
H7B H 0.570900 0.250850 0.749227 0.157 Uiso 1 1 calc R U . . .
H7C H 0.518529 0.185842 0.769127 0.157 Uiso 1 1 calc R U . . .
C8 C 0.5460(4) 0.5357(8) 0.8098(5) 0.072(3) Uani 1 1 d . . . . .
H8A H 0.539517 0.598913 0.816563 0.108 Uiso 1 1 calc R U . . .
H8B H 0.582557 0.527922 0.788486 0.108 Uiso 1 1 calc R U . . .
H8C H 0.551518 0.504517 0.845057 0.108 Uiso 1 1 calc R U . . .
N3 N 0.1889(3) 0.3631(4) 0.5363(2) 0.0339(13) Uani 1 1 d . . . . .
C9 C 0.1823(4) 0.4287(5) 0.5828(3) 0.0359(15) Uani 1 1 d . . . . .
H9A H 0.140130 0.423786 0.595666 0.043 Uiso 1 1 calc R U . . .
H9B H 0.210693 0.411015 0.613843 0.043 Uiso 1 1 calc R U . . .
C10 C 0.1942(4) 0.5249(5) 0.5698(3) 0.0432(18) Uani 1 1 d . . . . .
H10A H 0.169381 0.542558 0.536350 0.052 Uiso 1 1 calc R U . . .
H10B H 0.237945 0.533202 0.562421 0.052 Uiso 1 1 calc R U . . .
C11 C 0.1774(4) 0.5827(6) 0.6186(4) 0.0476(19) Uani 1 1 d . . . . .
H11A H 0.133662 0.573138 0.625751 0.057 Uiso 1 1 calc R U . . .
H11B H 0.201972 0.563647 0.651802 0.057 Uiso 1 1 calc R U . . .
C12 C 0.1877(6) 0.6782(6) 0.6096(5) 0.076(3) Uani 1 1 d . . . . .
H12A H 0.231263 0.688774 0.604521 0.114 Uiso 1 1 calc R U . . .
H12B H 0.174842 0.711577 0.641677 0.114 Uiso 1 1 calc R U . . .
H12C H 0.163674 0.697616 0.576591 0.114 Uiso 1 1 calc R U . . .
C13 C 0.1681(3) 0.2719(5) 0.5560(3) 0.0360(15) Uani 1 1 d . . . . .
H13A H 0.125850 0.277577 0.568495 0.043 Uiso 1 1 calc R U . . .
H13B H 0.166616 0.231082 0.524023 0.043 Uiso 1 1 calc R U . . .
C14 C 0.2070(3) 0.2302(5) 0.6016(3) 0.0390(16) Uani 1 1 d . . . . .
H14A H 0.212418 0.272073 0.632907 0.047 Uiso 1 1 calc R U . . .
H14B H 0.247953 0.215807 0.588363 0.047 Uiso 1 1 calc R U . . .
C15 C 0.1759(4) 0.1467(6) 0.6204(4) 0.052(2) Uani 1 1 d . . . . .
H15A H 0.171720 0.105058 0.588900 0.062 Uiso 1 1 calc R U . . .
H15B H 0.134244 0.161717 0.631562 0.062 Uiso 1 1 calc R U . . .
C16 C 0.2107(5) 0.1009(6) 0.6684(4) 0.057(2) Uani 1 1 d . . . . .
H16A H 0.251728 0.084519 0.657326 0.086 Uiso 1 1 calc R U . . .
H16B H 0.188486 0.047415 0.678613 0.086 Uiso 1 1 calc R U . . .
H16C H 0.214196 0.141166 0.700015 0.086 Uiso 1 1 calc R U . . .
C17 C 0.2553(4) 0.3611(6) 0.5209(3) 0.0419(17) Uani 1 1 d D . . . .
H17A H 0.281600 0.348814 0.554417 0.050 Uiso 0.61(2) 1 calc R U P B 1
H17B H 0.266675 0.420178 0.506940 0.050 Uiso 0.61(2) 1 calc R U P B 1
H17C H 0.280475 0.354666 0.555718 0.050 Uiso 0.39(2) 1 calc R U P B 2
H17D H 0.264676 0.420276 0.505881 0.050 Uiso 0.39(2) 1 calc R U P B 2
C18 C 0.2679(9) 0.292(4) 0.477(3) 0.049(4) Uani 0.61(2) 1 d D U P B 1
H18A H 0.236645 0.295898 0.446430 0.058 Uiso 0.61(2) 1 calc R U P B 1
H18B H 0.265748 0.231690 0.493446 0.058 Uiso 0.61(2) 1 calc R U P B 1
C19 C 0.3320(7) 0.3076(14) 0.4557(6) 0.059(5) Uani 0.61(2) 1 d D U P B 1
H19A H 0.339857 0.262541 0.427330 0.071 Uiso 0.61(2) 1 calc R U P B 1
H19B H 0.332533 0.366426 0.437713 0.071 Uiso 0.61(2) 1 calc R U P B 1
C20 C 0.3840(8) 0.3040(18) 0.5006(8) 0.075(6) Uani 0.61(2) 1 d D U P B 1
H20A H 0.377195 0.349229 0.528590 0.112 Uiso 0.61(2) 1 calc R U P B 1
H20B H 0.423253 0.315023 0.483939 0.112 Uiso 0.61(2) 1 calc R U P B 1
H20C H 0.384824 0.245322 0.517919 0.112 Uiso 0.61(2) 1 calc R U P B 1
C18A C 0.2789(13) 0.293(7) 0.481(5) 0.049(4) Uani 0.39(2) 1 d D U P B 2
H18C H 0.266970 0.312359 0.442652 0.058 Uiso 0.39(2) 1 calc R U P B 2
H18D H 0.258392 0.235879 0.487078 0.058 Uiso 0.39(2) 1 calc R U P B 2
C19A C 0.3484(12) 0.2786(16) 0.4849(13) 0.061(6) Uani 0.39(2) 1 d D U P B 2
H19C H 0.359677 0.252158 0.521283 0.073 Uiso 0.39(2) 1 calc R U P B 2
H19D H 0.359254 0.235309 0.456269 0.073 Uiso 0.39(2) 1 calc R U P B 2
C20A C 0.3864(13) 0.363(2) 0.4779(15) 0.071(8) Uani 0.39(2) 1 d D U P B 2
H20D H 0.364375 0.402906 0.452149 0.106 Uiso 0.39(2) 1 calc R U P B 2
H20E H 0.425970 0.347050 0.463309 0.106 Uiso 0.39(2) 1 calc R U P B 2
H20F H 0.393014 0.391900 0.513731 0.106 Uiso 0.39(2) 1 calc R U P B 2
C21 C 0.1490(4) 0.3880(6) 0.4860(3) 0.051(2) Uani 1 1 d D . . . .
H21A H 0.165232 0.442750 0.469725 0.061 Uiso 0.61(2) 1 calc R U P C 1
H21B H 0.151066 0.340285 0.458180 0.061 Uiso 0.61(2) 1 calc R U P C 1
H21C H 0.160454 0.448913 0.475564 0.061 Uiso 0.39(2) 1 calc R U P C 2
H21D H 0.160554 0.348649 0.455583 0.061 Uiso 0.39(2) 1 calc R U P C 2
C22 C 0.0831(6) 0.4026(18) 0.4992(8) 0.055(6) Uani 0.61(2) 1 d D U P C 1
H22A H 0.080598 0.455948 0.522680 0.066 Uiso 0.61(2) 1 calc R U P C 1
H22B H 0.069085 0.351468 0.520784 0.066 Uiso 0.61(2) 1 calc R U P C 1
C23 C 0.0395(8) 0.4143(17) 0.4485(10) 0.059(6) Uani 0.61(2) 1 d D U P C 1
H23A H 0.044344 0.363948 0.422927 0.070 Uiso 0.61(2) 1 calc R U P C 1
H23B H -0.003333 0.414552 0.459950 0.070 Uiso 0.61(2) 1 calc R U P C 1
C24 C 0.0527(9) 0.5000(12) 0.4191(7) 0.070(5) Uani 0.61(2) 1 d D U P C 1
H24A H 0.050732 0.549452 0.445163 0.105 Uiso 0.61(2) 1 calc R U P C 1
H24B H 0.022245 0.508821 0.388652 0.105 Uiso 0.61(2) 1 calc R U P C 1
H24C H 0.093727 0.497358 0.404607 0.105 Uiso 0.61(2) 1 calc R U P C 1
C22A C 0.0807(8) 0.385(3) 0.4877(15) 0.055(6) Uani 0.39(2) 1 d D U P C 2
H22C H 0.067514 0.411864 0.522475 0.066 Uiso 0.39(2) 1 calc R U P C 2
H22D H 0.065993 0.323451 0.485609 0.066 Uiso 0.39(2) 1 calc R U P C 2
C23A C 0.0541(11) 0.439(3) 0.4378(17) 0.062(7) Uani 0.39(2) 1 d D U P C 2
H23C H 0.063109 0.502588 0.442505 0.074 Uiso 0.39(2) 1 calc R U P C 2
H23D H 0.071672 0.418028 0.403255 0.074 Uiso 0.39(2) 1 calc R U P C 2
C24A C -0.0142(11) 0.423(2) 0.4363(10) 0.066(7) Uani 0.39(2) 1 d D . P C 2
H24D H -0.022082 0.358645 0.435106 0.099 Uiso 0.39(2) 1 calc R U P C 2
H24E H -0.033357 0.450509 0.403330 0.099 Uiso 0.39(2) 1 calc R U P C 2
H24F H -0.031307 0.447852 0.469319 0.099 Uiso 0.39(2) 1 calc R U P C 2
N4 N 0.2591(6) 0.7020(7) 0.9264(4) 0.062(3) Uani 0.583(8) 1 d D U P D 1
C25 C 0.2815(7) 0.7902(9) 0.9507(7) 0.065(4) Uani 0.583(8) 1 d D . P D 1
H25A H 0.259709 0.838668 0.930551 0.077 Uiso 0.583(8) 1 calc R U P D 1
H25B H 0.269957 0.793074 0.989640 0.077 Uiso 0.583(8) 1 calc R U P D 1
C26 C 0.3481(8) 0.8060(15) 0.9490(9) 0.088(5) Uani 0.583(8) 1 d D U P D 1
H26A H 0.354426 0.841845 0.915628 0.106 Uiso 0.583(8) 1 calc R U P D 1
H26B H 0.367458 0.747781 0.943016 0.106 Uiso 0.583(8) 1 calc R U P D 1
C27 C 0.3842(15) 0.850(2) 0.9959(11) 0.152(9) Uani 0.583(8) 1 d D U P D 1
H27A H 0.416077 0.808843 1.011240 0.183 Uiso 0.583(8) 1 calc R U P D 1
H27B H 0.356797 0.865505 1.025691 0.183 Uiso 0.583(8) 1 calc R U P D 1
C28 C 0.4141(17) 0.933(2) 0.9740(15) 0.136(11) Uani 0.583(8) 1 d D U P D 1
H28A H 0.437831 0.962521 1.004031 0.205 Uiso 0.583(8) 1 calc R U P D 1
H28B H 0.441343 0.917029 0.944709 0.205 Uiso 0.583(8) 1 calc R U P D 1
H28C H 0.382258 0.973504 0.959112 0.205 Uiso 0.583(8) 1 calc R U P D 1
C29 C 0.1891(6) 0.6997(12) 0.9268(9) 0.089(5) Uani 0.583(8) 1 d D U P D 1
H29A H 0.176322 0.652666 0.900261 0.107 Uiso 0.583(8) 1 calc R U P D 1
H29B H 0.179913 0.676685 0.963715 0.107 Uiso 0.583(8) 1 calc R U P D 1
C30 C 0.1446(11) 0.7732(18) 0.9161(18) 0.169(10) Uani 0.583(8) 1 d D U P D 1
H30A H 0.139274 0.782507 0.875780 0.202 Uiso 0.583(8) 1 calc R U P D 1
H30B H 0.161885 0.828270 0.932602 0.202 Uiso 0.583(8) 1 calc R U P D 1
C31 C 0.0814(12) 0.756(3) 0.939(2) 0.172(10) Uani 0.583(8) 1 d D U P D 1
H31A H 0.065506 0.810113 0.956817 0.207 Uiso 0.583(8) 1 calc R U P D 1
H31B H 0.051541 0.736060 0.910079 0.207 Uiso 0.583(8) 1 calc R U P D 1
C32 C 0.093(2) 0.683(3) 0.9824(19) 0.225(17) Uani 0.583(8) 1 d D U P D 1
H32A H 0.054924 0.668100 0.999440 0.337 Uiso 0.583(8) 1 calc R U P D 1
H32B H 0.109392 0.630489 0.964417 0.337 Uiso 0.583(8) 1 calc R U P D 1
H32C H 0.123262 0.704040 1.010838 0.337 Uiso 0.583(8) 1 calc R U P D 1
C33 C 0.2729(8) 0.6870(10) 0.8661(4) 0.066(4) Uani 0.583(8) 1 d D U P D 1
H33A H 0.317141 0.674335 0.864145 0.079 Uiso 0.583(8) 1 calc R U P D 1
H33B H 0.250326 0.633570 0.852863 0.079 Uiso 0.583(8) 1 calc R U P D 1
C34 C 0.2569(9) 0.7613(10) 0.8279(5) 0.063(3) Uani 0.583(8) 1 d D U P D 1
H34A H 0.282974 0.812983 0.837962 0.076 Uiso 0.583(8) 1 calc R U P D 1
H34B H 0.213728 0.778460 0.832190 0.076 Uiso 0.583(8) 1 calc R U P D 1
C35 C 0.2655(17) 0.7375(15) 0.7682(6) 0.075(4) Uani 0.583(8) 1 d D U P D 1
H35A H 0.235863 0.690658 0.756763 0.090 Uiso 0.583(8) 1 calc R U P D 1
H35B H 0.307281 0.713441 0.764681 0.090 Uiso 0.583(8) 1 calc R U P D 1
C36 C 0.2566(16) 0.8166(16) 0.7302(9) 0.087(7) Uani 0.583(8) 1 d D U P D 1
H36A H 0.262513 0.798262 0.692069 0.131 Uiso 0.583(8) 1 calc R U P D 1
H36B H 0.214974 0.839887 0.732975 0.131 Uiso 0.583(8) 1 calc R U P D 1
H36C H 0.286379 0.862665 0.740891 0.131 Uiso 0.583(8) 1 calc R U P D 1
C37 C 0.2872(11) 0.6279(9) 0.9620(8) 0.096(5) Uani 0.583(8) 1 d D U P D 1
H37A H 0.332014 0.638150 0.964558 0.115 Uiso 0.583(8) 1 calc R U P D 1
H37B H 0.272500 0.636035 0.999583 0.115 Uiso 0.583(8) 1 calc R U P D 1
C38 C 0.2780(13) 0.5346(10) 0.9477(10) 0.103(6) Uani 0.583(8) 1 d D U P D 1
H38A H 0.286517 0.526643 0.908334 0.124 Uiso 0.583(8) 1 calc R U P D 1
H38B H 0.234309 0.519856 0.951900 0.124 Uiso 0.583(8) 1 calc R U P D 1
C39 C 0.3166(12) 0.4698(13) 0.9813(11) 0.098(6) Uani 0.583(8) 1 d D U P D 1
H39A H 0.358682 0.471603 0.967902 0.118 Uiso 0.583(8) 1 calc R U P D 1
H39B H 0.300312 0.409631 0.973818 0.118 Uiso 0.583(8) 1 calc R U P D 1
C40 C 0.321(2) 0.4832(19) 1.0433(11) 0.133(10) Uani 0.583(8) 1 d D U P D 1
H40A H 0.347163 0.437280 1.060451 0.199 Uiso 0.583(8) 1 calc R U P D 1
H40B H 0.338498 0.541667 1.051772 0.199 Uiso 0.583(8) 1 calc R U P D 1
H40C H 0.279905 0.479458 1.057711 0.199 Uiso 0.583(8) 1 calc R U P D 1
N4A N 0.2698(6) 0.7181(9) 0.9176(6) 0.058(3) Uani 0.417(8) 1 d D U P D 2
C29A C 0.2202(7) 0.7567(13) 0.9528(9) 0.061(5) Uani 0.417(8) 1 d D . P D 2
H29C H 0.235975 0.755155 0.991734 0.073 Uiso 0.417(8) 1 calc R U P D 2
H29D H 0.215030 0.819808 0.942555 0.073 Uiso 0.417(8) 1 calc R U P D 2
C30A C 0.1584(8) 0.7155(15) 0.9504(15) 0.086(7) Uani 0.417(8) 1 d D U P D 2
H30C H 0.153740 0.678389 0.983549 0.103 Uiso 0.417(8) 1 calc R U P D 2
H30D H 0.153772 0.676939 0.917490 0.103 Uiso 0.417(8) 1 calc R U P D 2
C31A C 0.1088(10) 0.7873(19) 0.948(3) 0.150(10) Uani 0.417(8) 1 d D U P D 2
H31C H 0.109840 0.821058 0.982600 0.180 Uiso 0.417(8) 1 calc R U P D 2
H31D H 0.116425 0.829075 0.917215 0.180 Uiso 0.417(8) 1 calc R U P D 2
C32A C 0.0464(10) 0.744(3) 0.9377(16) 0.103(9) Uani 0.417(8) 1 d D U P D 2
H32D H 0.014397 0.789078 0.935840 0.154 Uiso 0.417(8) 1 calc R U P D 2
H32E H 0.045566 0.710663 0.902837 0.154 Uiso 0.417(8) 1 calc R U P D 2
H32F H 0.038999 0.702669 0.968038 0.154 Uiso 0.417(8) 1 calc R U P D 2
C25A C 0.3314(7) 0.7489(14) 0.9447(9) 0.068(5) Uani 0.417(8) 1 d D U P D 2
H25C H 0.330393 0.740038 0.985076 0.082 Uiso 0.417(8) 1 calc R U P D 2
H25D H 0.364459 0.710891 0.931200 0.082 Uiso 0.417(8) 1 calc R U P D 2
C26A C 0.3468(18) 0.8423(17) 0.9340(13) 0.112(8) Uani 0.417(8) 1 d D U P D 2
H26C H 0.312265 0.867959 0.911290 0.134 Uiso 0.417(8) 1 calc R U P D 2
H26D H 0.382914 0.842675 0.910928 0.134 Uiso 0.417(8) 1 calc R U P D 2
C27A C 0.3602(16) 0.904(2) 0.9815(17) 0.114(9) Uani 0.417(8) 1 d D U P D 2
H27C H 0.337872 0.884438 1.013845 0.136 Uiso 0.417(8) 1 calc R U P D 2
H27D H 0.345904 0.964556 0.971470 0.136 Uiso 0.417(8) 1 calc R U P D 2
C28A C 0.4286(18) 0.906(4) 0.996(2) 0.147(16) Uani 0.417(8) 1 d D U P D 2
H28D H 0.436674 0.946810 1.027455 0.220 Uiso 0.417(8) 1 calc R U P D 2
H28E H 0.442572 0.846635 1.006858 0.220 Uiso 0.417(8) 1 calc R U P D 2
H28F H 0.450591 0.926618 0.964554 0.220 Uiso 0.417(8) 1 calc R U P D 2
C33A C 0.2616(14) 0.7558(14) 0.8591(6) 0.078(5) Uani 0.417(8) 1 d D U P D 2
H33C H 0.223702 0.791863 0.858533 0.094 Uiso 0.417(8) 1 calc R U P D 2
H33D H 0.295783 0.797841 0.854938 0.094 Uiso 0.417(8) 1 calc R U P D 2
C34A C 0.2578(17) 0.7028(16) 0.8084(8) 0.089(5) Uani 0.417(8) 1 d D U P D 2
H34C H 0.215794 0.678357 0.804178 0.106 Uiso 0.417(8) 1 calc R U P D 2
H34D H 0.286069 0.651947 0.813786 0.106 Uiso 0.417(8) 1 calc R U P D 2
C35A C 0.272(2) 0.747(2) 0.7551(10) 0.076(4) Uani 0.417(8) 1 d D U P D 2
H35C H 0.258939 0.707530 0.724201 0.091 Uiso 0.417(8) 1 calc R U P D 2
H35D H 0.316871 0.754900 0.754128 0.091 Uiso 0.417(8) 1 calc R U P D 2
C36A C 0.242(3) 0.837(3) 0.7459(16) 0.100(11) Uani 0.417(8) 1 d D U P D 2
H36D H 0.253066 0.860853 0.710413 0.150 Uiso 0.417(8) 1 calc R U P D 2
H36E H 0.196968 0.829567 0.745668 0.150 Uiso 0.417(8) 1 calc R U P D 2
H36F H 0.255003 0.877021 0.775648 0.150 Uiso 0.417(8) 1 calc R U P D 2
C37A C 0.2715(13) 0.6176(10) 0.9185(8) 0.079(5) Uani 0.417(8) 1 d D U P D 2
H37C H 0.233115 0.594581 0.900471 0.095 Uiso 0.417(8) 1 calc R U P D 2
H37D H 0.305992 0.596946 0.896953 0.095 Uiso 0.417(8) 1 calc R U P D 2
C38A C 0.2785(13) 0.5805(14) 0.9755(8) 0.080(5) Uani 0.417(8) 1 d D U P D 2
H38C H 0.237884 0.563631 0.988464 0.096 Uiso 0.417(8) 1 calc R U P D 2
H38D H 0.296368 0.625938 1.000953 0.096 Uiso 0.417(8) 1 calc R U P D 2
C39A C 0.3200(16) 0.500(2) 0.9756(14) 0.096(7) Uani 0.417(8) 1 d D U P D 2
H39C H 0.362470 0.518819 0.969287 0.116 Uiso 0.417(8) 1 calc R U P D 2
H39D H 0.306453 0.459836 0.945058 0.116 Uiso 0.417(8) 1 calc R U P D 2
C40A C 0.319(2) 0.4506(19) 1.0300(14) 0.101(9) Uani 0.417(8) 1 d D U P D 2
H40D H 0.345762 0.398895 1.029058 0.152 Uiso 0.417(8) 1 calc R U P D 2
H40E H 0.332724 0.489929 1.060143 0.152 Uiso 0.417(8) 1 calc R U P D 2
H40F H 0.276774 0.431017 1.035944 0.152 Uiso 0.417(8) 1 calc R U P D 2
C41 C 0.3528(15) 0.692(3) 1.1126(14) 0.152(17) Uani 0.5 1 d D . P E -1
H41A H 0.352537 0.720214 1.148822 0.228 Uiso 0.5 1 calc R U P E -1
H41B H 0.326283 0.724706 1.086156 0.228 Uiso 0.5 1 calc R U P E -1
H41C H 0.337553 0.630774 1.115456 0.228 Uiso 0.5 1 calc R U P E -1
C42 C 0.4149(13) 0.690(2) 1.0938(12) 0.113(10) Uani 0.5 1 d D . P E -1
H42A H 0.429978 0.751892 1.092466 0.136 Uiso 0.5 1 calc R U P E -1
H42B H 0.441214 0.658248 1.121676 0.136 Uiso 0.5 1 calc R U P E -1
O37 O 0.4218(9) 0.6556(16) 1.0484(8) 0.110(7) Uani 0.5 1 d D . P E -1
C43 C 0.4770(11) 0.648(2) 1.0354(11) 0.110(9) Uani 0.5 1 d D . P E -1
H43A H 0.502352 0.639665 1.069891 0.132 Uiso 0.5 1 calc R U P E -1
H43B H 0.489367 0.704759 1.019063 0.132 Uiso 0.5 1 calc R U P E -1
C44 C 0.4927(17) 0.579(4) 0.998(2) 0.22(3) Uani 0.5 1 d D . P E -1
H44A H 0.536676 0.581142 0.992072 0.337 Uiso 0.5 1 calc R U P E -1
H44B H 0.482605 0.521080 1.013903 0.337 Uiso 0.5 1 calc R U P E -1
H44C H 0.469551 0.586521 0.962803 0.337 Uiso 0.5 1 calc R U P E -1
N5 N 0.2380(7) 0.9870(8) 0.8961(5) 0.105(4) Uani 1 1 d . U . . .
C45 C 0.2580(6) 1.0269(7) 0.8619(5) 0.068(3) Uani 1 1 d . U . . .
C46 C 0.2807(6) 1.0781(8) 0.8174(5) 0.084(4) Uani 1 1 d . . . . .
H46A H 0.259583 1.060122 0.782608 0.125 Uiso 1 1 calc R U . . .
H46B H 0.324806 1.067916 0.815210 0.125 Uiso 1 1 calc R U . . .
H46C H 0.273195 1.141063 0.823977 0.125 Uiso 1 1 calc R U . . .

loop_
_atom_site_aniso_label
_atom_site_aniso_U_11
_atom_site_aniso_U_22
_atom_site_aniso_U_33
_atom_site_aniso_U_23
_atom_site_aniso_U_13
_atom_site_aniso_U_12
Ce1 0.01416(15) 0.02385(17) 0.03637(19) 0.00186(14) 0.00111(13) 0.00185(12)
W2 0.01791(13) 0.04703(19) 0.03083(15) -0.00143(13) -0.00132(11) 0.00381(12)
W3 0.02471(14) 0.02778(15) 0.03799(16) 0.00506(12) 0.00513(12) 0.00812(11)
W4 0.02638(14) 0.03578(17) 0.03033(15) 0.00560(12) 0.00015(11) 0.00078(12)
W5 0.02129(14) 0.02645(15) 0.05003(19) 0.00192(13) 0.00252(12) -0.00263(11)
W7 0.03272(17) 0.0416(2) 0.0557(2) 0.02086(16) 0.01075(15) 0.00519(14)
W8 0.02149(14) 0.04040(18) 0.04700(19) -0.00435(15) 0.00780(13) 0.00383(12)
W9 0.01880(14) 0.04549(19) 0.04777(19) 0.01471(15) 0.00363(12) 0.00843(13)
W10 0.02507(15) 0.04045(19) 0.0637(2) -0.00704(17) 0.00295(15) -0.00956(13)
Mo1 0.0184(2) 0.0435(3) 0.0412(3) 0.0032(2) 0.0062(2) 0.0028(2)
Mo6 0.0191(2) 0.0561(4) 0.0590(4) 0.0073(3) 0.0095(2) -0.0046(2)
O1 0.021(3) 0.088(5) 0.099(5) 0.010(4) 0.024(3) 0.005(3)
O2 0.027(3) 0.086(5) 0.041(3) -0.006(3) -0.004(2) 0.004(3)
O3 0.041(3) 0.031(3) 0.057(3) 0.006(2) 0.011(2) 0.012(2)
O4 0.052(3) 0.063(4) 0.031(3) 0.005(3) -0.002(2) -0.003(3)
O5 0.040(3) 0.039(3) 0.076(4) -0.001(3) 0.007(3) -0.005(2)
O6 0.019(3) 0.103(6) 0.116(6) 0.011(5) 0.032(3) -0.002(3)
O7 0.057(4) 0.073(5) 0.079(5) 0.041(4) 0.021(3) 0.015(3)
O8 0.037(3) 0.071(4) 0.069(4) -0.024(3) 0.015(3) 0.005(3)
O9 0.034(3) 0.080(5) 0.075(4) 0.029(4) 0.014(3) 0.025(3)
O10 0.044(3) 0.067(5) 0.096(5) -0.034(4) 0.005(3) -0.021(3)
O11 0.017(2) 0.060(3) 0.043(3) 0.000(2) -0.0016(19) 0.005(2)
O12 0.025(2) 0.040(3) 0.046(3) 0.006(2) 0.010(2) 0.014(2)
O13 0.030(2) 0.051(3) 0.035(3) 0.005(2) 0.010(2) 0.001(2)
O14 0.020(2) 0.040(3) 0.052(3) -0.001(2) 0.008(2) -0.008(2)
O15 0.022(2) 0.045(3) 0.033(2) 0.007(2) -0.0008(18) 0.012(2)
O16 0.034(3) 0.036(3) 0.036(3) -0.005(2) 0.008(2) 0.003(2)
O17 0.025(2) 0.039(3) 0.049(3) 0.019(2) 0.001(2) 0.002(2)
O18 0.025(2) 0.043(3) 0.048(3) -0.018(2) 0.001(2) -0.004(2)
O19 0.028(2) 0.039(3) 0.031(2) 0.000(2) -0.0010(19) 0.003(2)
O20 0.032(2) 0.029(2) 0.038(3) 0.004(2) 0.002(2) 0.0027(19)
O21 0.027(2) 0.034(3) 0.036(2) 0.007(2) -0.0047(19) 0.0004(19)
O22 0.023(2) 0.025(2) 0.047(3) -0.002(2) 0.0008(19) 0.0018(18)
O23 0.031(3) 0.064(4) 0.071(4) 0.022(3) 0.021(3) -0.002(3)
O24 0.021(2) 0.058(4) 0.057(3) 0.003(3) 0.017(2) 0.004(2)
O25 0.019(2) 0.068(4) 0.063(4) 0.022(3) 0.006(2) 0.012(2)
O26 0.023(2) 0.060(4) 0.077(4) -0.006(3) 0.006(3) -0.015(2)
O27 0.031(3) 0.056(3) 0.041(3) 0.007(2) 0.006(2) 0.007(2)
O28 0.026(2) 0.034(3) 0.062(3) 0.005(2) 0.011(2) 0.010(2)
O29 0.023(2) 0.064(4) 0.052(3) 0.000(3) -0.002(2) -0.002(2)
O30 0.040(3) 0.027(3) 0.081(4) 0.008(3) 0.010(3) -0.005(2)
O31 0.032(3) 0.041(3) 0.049(3) 0.014(2) 0.003(2) 0.012(2)
O32 0.026(2) 0.033(3) 0.045(3) -0.007(2) 0.004(2) 0.0005(19)
O33 0.024(2) 0.031(2) 0.046(3) 0.011(2) 0.002(2) 0.0028(19)
O34 0.030(2) 0.031(3) 0.049(3) -0.003(2) -0.001(2) 0.004(2)
O35 0.0173(19) 0.029(2) 0.031(2) 0.0013(18) 0.0028(16) -0.0003(17)
O36 0.020(2) 0.032(3) 0.045(3) 0.006(2) 0.0049(19) 0.0006(18)
N1 0.031(3) 0.056(4) 0.056(4) 0.006(3) 0.006(3) 0.005(3)
N2 0.035(4) 0.063(5) 0.072(5) 0.014(4) 0.009(3) -0.010(3)
C1 0.020(4) 0.121(10) 0.054(5) -0.002(6) -0.008(3) 0.012(5)
C2 0.035(5) 0.052(6) 0.153(11) 0.033(7) 0.032(6) 0.029(4)
C3 0.042(6) 0.095(12) 0.044(6) -0.009(7) 0.013(5) 0.003(7)
C3A 0.039(15) 0.07(2) 0.057(18) -0.002(17) 0.025(13) -0.003(15)
C4 0.028(4) 0.052(5) 0.081(6) -0.001(5) -0.003(4) -0.017(4)
C5 0.087(8) 0.068(7) 0.139(12) 0.052(8) 0.069(9) 0.019(6)
C6 0.051(5) 0.067(6) 0.084(7) -0.010(6) 0.034(5) 0.001(5)
C7 0.049(6) 0.116(11) 0.152(13) 0.059(10) 0.043(7) 0.050(7)
C8 0.036(5) 0.063(7) 0.117(9) -0.014(6) -0.003(5) -0.013(4)
N3 0.039(3) 0.033(3) 0.030(3) -0.004(2) 0.000(2) 0.005(3)
C9 0.044(4) 0.035(4) 0.029(3) -0.005(3) 0.006(3) 0.001(3)
C10 0.055(5) 0.037(4) 0.038(4) -0.002(3) 0.003(3) 0.000(4)
C11 0.055(5) 0.038(4) 0.050(5) -0.008(4) 0.002(4) 0.013(4)
C12 0.103(9) 0.035(5) 0.089(8) -0.016(5) -0.003(7) 0.007(5)
C13 0.036(4) 0.036(4) 0.036(4) -0.005(3) 0.001(3) -0.004(3)
C14 0.036(4) 0.036(4) 0.046(4) 0.002(3) 0.005(3) -0.001(3)
C15 0.049(5) 0.042(5) 0.063(5) 0.008(4) -0.006(4) -0.012(4)
C16 0.060(6) 0.045(5) 0.066(6) 0.014(4) -0.006(5) -0.009(4)
C17 0.046(4) 0.043(4) 0.038(4) -0.001(3) 0.012(3) -0.002(3)
C18 0.056(7) 0.047(5) 0.044(9) -0.006(5) 0.012(12) 0.005(11)
C19 0.060(9) 0.079(12) 0.041(8) -0.015(8) 0.016(7) 0.018(8)
C20 0.046(9) 0.112(17) 0.067(12) -0.013(11) 0.012(8) 0.028(11)
C18A 0.056(8) 0.047(5) 0.044(9) -0.006(5) 0.012(12) 0.005(11)
C19A 0.059(14) 0.073(15) 0.052(13) -0.015(11) 0.023(12) 0.014(12)
C20A 0.061(15) 0.071(18) 0.08(2) -0.020(15) 0.010(14) -0.008(14)
C21 0.069(5) 0.047(5) 0.037(4) -0.011(4) -0.007(4) 0.017(4)
C22 0.060(5) 0.045(12) 0.056(10) 0.006(10) -0.032(5) -0.008(5)
C23 0.065(10) 0.065(16) 0.044(11) -0.003(8) -0.012(8) 0.021(10)
C24 0.077(11) 0.071(12) 0.063(10) 0.022(9) 0.014(8) 0.034(9)
C22A 0.061(5) 0.045(12) 0.055(10) 0.006(10) -0.033(5) -0.008(5)
C23A 0.078(11) 0.062(19) 0.043(13) 0.006(10) -0.013(11) 0.022(12)
C24A 0.071(11) 0.080(19) 0.044(13) -0.006(12) -0.019(10) 0.025(12)
N4 0.088(6) 0.034(5) 0.066(5) -0.011(4) 0.029(5) -0.021(4)
C25 0.092(8) 0.046(6) 0.056(8) -0.019(6) 0.007(7) -0.014(6)
C26 0.095(8) 0.075(12) 0.095(10) 0.016(10) 0.002(8) -0.030(8)
C27 0.145(13) 0.154(15) 0.155(13) -0.039(12) -0.021(10) -0.049(12)
C28 0.12(2) 0.146(18) 0.14(3) -0.044(16) -0.038(16) -0.046(16)
C29 0.088(6) 0.075(10) 0.106(14) -0.029(10) 0.013(7) -0.029(6)
C30 0.098(11) 0.126(16) 0.28(3) -0.009(16) -0.006(14) 0.000(11)
C31 0.115(12) 0.152(19) 0.25(2) -0.026(17) 0.020(16) 0.017(14)
C32 0.22(2) 0.22(2) 0.23(2) 0.010(16) 0.017(16) -0.008(17)
C33 0.081(9) 0.056(7) 0.059(5) -0.026(4) -0.007(6) 0.009(7)
C34 0.073(9) 0.057(7) 0.060(5) -0.019(5) -0.001(7) -0.004(7)
C35 0.085(10) 0.079(8) 0.064(5) -0.015(5) 0.014(7) -0.007(7)
C36 0.10(2) 0.096(14) 0.061(10) -0.007(10) -0.019(11) -0.022(12)
C37 0.149(11) 0.055(6) 0.080(8) -0.014(6) -0.027(9) -0.008(7)
C38 0.151(15) 0.048(6) 0.107(12) -0.005(7) -0.020(12) 0.004(8)
C39 0.073(11) 0.066(10) 0.153(13) 0.036(10) -0.013(11) -0.032(9)
C40 0.17(2) 0.082(19) 0.145(12) 0.066(14) -0.001(14) 0.015(19)
N4A 0.059(7) 0.049(6) 0.069(6) -0.005(6) 0.025(6) -0.009(5)
C29A 0.056(7) 0.051(10) 0.077(11) -0.020(10) 0.021(8) -0.015(7)
C30A 0.056(7) 0.061(11) 0.142(19) -0.034(12) 0.035(9) -0.018(7)
C31A 0.071(9) 0.116(15) 0.26(3) -0.024(16) 0.015(13) 0.015(10)
C32A 0.062(8) 0.128(17) 0.123(16) -0.013(14) 0.047(11) 0.013(11)
C25A 0.057(7) 0.080(11) 0.070(10) -0.002(10) 0.028(7) -0.016(8)
C26A 0.128(16) 0.087(12) 0.119(15) -0.001(11) -0.018(13) -0.047(10)
C27A 0.109(14) 0.100(13) 0.129(14) -0.018(12) -0.023(12) -0.021(12)
C28A 0.112(15) 0.16(3) 0.16(4) -0.03(3) -0.033(16) -0.030(18)
C33A 0.101(11) 0.068(9) 0.067(6) -0.006(6) 0.014(7) 0.016(10)
C34A 0.114(13) 0.084(10) 0.070(7) -0.011(6) 0.021(9) 0.004(11)
C35A 0.085(10) 0.079(8) 0.065(5) -0.015(5) 0.014(7) -0.007(7)
C36A 0.12(2) 0.104(15) 0.08(2) 0.002(15) 0.012(19) 0.021(14)
C37A 0.116(14) 0.050(6) 0.070(9) -0.013(6) 0.003(9) 0.003(6)
C38A 0.116(13) 0.045(8) 0.076(9) -0.006(7) -0.020(9) -0.042(8)
C39A 0.064(12) 0.085(14) 0.137(15) 0.027(11) -0.034(11) -0.031(11)
C40A 0.13(2) 0.047(15) 0.124(18) 0.005(12) -0.030(15) -0.037(14)
C41 0.111(18) 0.23(5) 0.11(2) -0.04(3) -0.018(15) -0.02(2)
C42 0.101(15) 0.14(3) 0.097(14) -0.013(15) -0.038(12) -0.036(17)
O37 0.097(10) 0.142(18) 0.089(11) -0.004(11) -0.022(10) -0.036(12)
C43 0.079(11) 0.16(3) 0.086(15) 0.002(15) -0.047(10) -0.042(14)
C44 0.08(2) 0.35(6) 0.24(5) -0.16(5) -0.04(3) -0.01(3)
N5 0.170(13) 0.063(7) 0.083(7) -0.004(6) 0.032(8) 0.002(7)
C45 0.093(8) 0.045(5) 0.068(7) -0.011(5) 0.002(6) 0.013(5)
C46 0.097(9) 0.066(7) 0.087(8) 0.011(6) 0.002(7) 0.035(7)

loop_
_atom_type_symbol
_atom_type_description
_atom_type_scat_dispersion_real
_atom_type_scat_dispersion_imag
_atom_type_scat_source
C C 0.0181 0.0091 'International Tables Vol C Tables 4.2.6.8 and 6.1.1.4'
H H 0.0000 0.0000 'International Tables Vol C Tables 4.2.6.8 and 6.1.1.4'
Ce Ce -1.8482 9.6596 'International Tables Vol C Tables 4.2.6.8 and 6.1.1.4'
Mo Mo -0.0483 2.7339 'International Tables Vol C Tables 4.2.6.8 and 6.1.1.4'
N N 0.0311 0.0180 'International Tables Vol C Tables 4.2.6.8 and 6.1.1.4'
O O 0.0492 0.0322 'International Tables Vol C Tables 4.2.6.8 and 6.1.1.4'
W W -5.4734 5.5774 'International Tables Vol C Tables 4.2.6.8 and 6.1.1.4'

loop_
_geom_angle_atom_site_label_1
_geom_angle_atom_site_label_2
_geom_angle_atom_site_label_3
_geom_angle
_geom_angle_site_symmetry_1
_geom_angle_site_symmetry_3
_geom_angle_publ_flag
O20 Ce1 O19 72.40(17) . . ?
O21 Ce1 O19 113.07(16) . . ?
O21 Ce1 O20 72.54(16) . . ?
O21 Ce1 O22 72.23(17) . . ?
O21 Ce1 O33 79.45(17) . . ?
O21 Ce1 O34 78.43(17) . . ?
O22 Ce1 O19 71.88(17) . . ?
O22 Ce1 O20 112.92(16) . . ?
O22 Ce1 O34 142.79(18) . . ?
O31 Ce1 O19 78.98(18) . . ?
O31 Ce1 O20 77.66(17) . . ?
O31 Ce1 O21 141.77(19) . . ?
O31 Ce1 O22 143.26(19) . . ?
O31 Ce1 O33 113.54(17) . . ?
O31 Ce1 O34 72.45(19) . . ?
O32 Ce1 O19 79.08(17) . . ?
O32 Ce1 O20 141.92(17) . . ?
O32 Ce1 O21 143.67(17) . . ?
O32 Ce1 O22 80.34(17) . . ?
O32 Ce1 O31 72.46(19) . . ?
O32 Ce1 O33 72.60(18) . . ?
O32 Ce1 O34 113.42(17) . . ?
O33 Ce1 O19 142.86(18) . . ?
O33 Ce1 O20 142.82(18) . . ?
O33 Ce1 O22 79.99(16) . . ?
O33 Ce1 O34 72.47(17) . . ?
O34 Ce1 O19 142.63(17) . . ?
O34 Ce1 O20 78.28(17) . . ?
O2 W2 O11 94.1(2) . . ?
O2 W2 O15 102.7(3) . . ?
O2 W2 O18 103.1(3) . . ?
O2 W2 O19 105.5(2) . . ?
O2 W2 O35 166.0(2) . . ?
O11 W2 O35 71.88(17) . . ?
O15 W2 O11 81.2(2) . . ?
O15 W2 O18 149.3(2) . . ?
O15 W2 O35 75.77(18) . . ?
O18 W2 O11 80.7(2) . . ?
O18 W2 O35 75.14(18) . . ?
O19 W2 O11 160.4(2) . . ?
O19 W2 O15 94.6(2) . . ?
O19 W2 O18 94.2(2) . . ?
O19 W2 O35 88.58(18) . . ?
O3 W3 O12 93.8(2) . . ?
O3 W3 O15 104.0(2) . . ?
O3 W3 O16 101.9(2) . . ?
O3 W3 O20 105.4(2) . . ?
O3 W3 O35 165.8(2) . . ?
O12 W3 O35 72.11(17) . . ?
O15 W3 O12 81.4(2) . . ?
O15 W3 O16 149.2(2) . . ?
O15 W3 O35 75.98(19) . . ?
O16 W3 O12 80.7(2) . . ?
O16 W3 O35 74.77(19) . . ?
O20 W3 O12 160.8(2) . . ?
O20 W3 O15 95.1(2) . . ?
O20 W3 O16 93.7(2) . . ?
O20 W3 O35 88.68(18) . . ?
O4 W4 O13 92.5(2) . . ?
O4 W4 O16 102.6(3) . . ?
O4 W4 O17 103.5(3) . . ?
O4 W4 O21 105.9(3) . . ?
O4 W4 O35 165.0(2) . . ?
O13 W4 O35 72.54(17) . . ?
O16 W4 O13 80.6(2) . . ?
O16 W4 O17 148.2(2) . . ?
O16 W4 O35 75.36(19) . . ?
O17 W4 O13 80.4(2) . . ?
O17 W4 O35 74.76(19) . . ?
O21 W4 O13 161.6(2) . . ?
O21 W4 O16 95.0(2) . . ?
O21 W4 O17 95.1(2) . . ?
O21 W4 O35 89.10(18) . . ?
O5 W5 O14 93.9(2) . . ?
O5 W5 O17 103.6(3) . . ?
O5 W5 O18 103.0(3) . . ?
O5 W5 O22 105.4(2) . . ?
O5 W5 O35 166.4(2) . . ?
O14 W5 O35 72.45(17) . . ?
O17 W5 O14 80.1(2) . . ?
O17 W5 O35 74.32(18) . . ?
O18 W5 O14 80.7(2) . . ?
O18 W5 O17 148.0(2) . . ?
O18 W5 O35 75.58(19) . . ?
O22 W5 O14 160.7(2) . . ?
O22 W5 O17 94.9(2) . . ?
O22 W5 O18 94.8(2) . . ?
O22 W5 O35 88.25(18) . . ?
O7 W7 O23 93.3(3) . . ?
O7 W7 O27 103.0(3) . . ?
O7 W7 O30 104.0(4) . . ?
O7 W7 O31 106.5(3) . . ?
O7 W7 O36 165.5(2) . . ?
O23 W7 O36 72.22(19) . . ?
O27 W7 O23 81.0(2) . . ?
O27 W7 O36 75.2(2) . . ?
O30 W7 O23 80.6(3) . . ?
O30 W7 O27 148.0(2) . . ?
O30 W7 O36 74.3(2) . . ?
O31 W7 O23 160.2(2) . . ?
O31 W7 O27 93.9(2) . . ?
O31 W7 O30 94.6(3) . . ?
O31 W7 O36 88.00(19) . . ?
O8 W8 O24 93.3(3) . . ?
O8 W8 O27 102.6(3) . . ?
O8 W8 O28 102.7(3) . . ?
O8 W8 O32 106.1(2) . . ?
O8 W8 O36 165.6(2) . . ?
O24 W8 O36 72.34(19) . . ?
O27 W8 O24 81.3(2) . . ?
O27 W8 O36 75.5(2) . . ?
O28 W8 O24 81.2(2) . . ?
O28 W8 O27 149.9(2) . . ?
O28 W8 O36 75.9(2) . . ?
O32 W8 O24 160.6(2) . . ?
O32 W8 O27 94.2(2) . . ?
O32 W8 O28 94.3(2) . . ?
O32 W8 O36 88.30(19) . . ?
O9 W9 O25 93.4(2) . . ?
O9 W9 O28 103.2(3) . . ?
O9 W9 O29 103.4(3) . . ?
O9 W9 O33 106.1(2) . . ?
O9 W9 O36 165.7(2) . . ?
O25 W9 O36 72.25(18) . . ?
O28 W9 O25 80.2(2) . . ?
O28 W9 O36 75.4(2) . . ?
O29 W9 O25 81.6(2) . . ?
O29 W9 O28 148.5(2) . . ?
O29 W9 O36 74.6(2) . . ?
O33 W9 O25 160.4(2) . . ?
O33 W9 O28 94.3(2) . . ?
O33 W9 O29 94.3(2) . . ?
O33 W9 O36 88.20(18) . . ?
O10 W10 O26 94.2(3) . . ?
O10 W10 O29 104.6(3) . . ?
O10 W10 O30 103.0(3) . . ?
O10 W10 O34 105.0(3) . . ?
O10 W10 O36 166.6(2) . . ?
O26 W10 O36 72.4(2) . . ?
O29 W10 O26 80.2(2) . . ?
O29 W10 O36 74.7(2) . . ?
O30 W10 O26 81.3(2) . . ?
O30 W10 O29 147.6(3) . . ?
O30 W10 O36 74.5(2) . . ?
O34 W10 O26 160.8(2) . . ?
O34 W10 O29 94.4(2) . . ?
O34 W10 O30 94.5(2) . . ?
O34 W10 O36 88.4(2) . . ?
O11 Mo1 O12 88.4(2) . . ?
O11 Mo1 O13 161.50(19) . . ?
O11 Mo1 O14 87.9(2) . . ?
O11 Mo1 O35 80.70(18) . . ?
O12 Mo1 O13 88.0(2) . . ?
O12 Mo1 O14 161.35(18) . . ?
O12 Mo1 O35 80.50(18) . . ?
O13 Mo1 O14 89.8(2) . . ?
O13 Mo1 O35 80.81(18) . . ?
O14 Mo1 O35 80.87(18) . . ?
N1 Mo1 O11 98.7(3) . . ?
N1 Mo1 O12 97.5(3) . . ?
N1 Mo1 O13 99.8(3) . . ?
N1 Mo1 O14 101.1(3) . . ?
N1 Mo1 O35 177.9(3) . . ?
O23 Mo6 O24 88.4(3) . . ?
O23 Mo6 O25 161.1(2) . . ?
O23 Mo6 O36 80.7(2) . . ?
O24 Mo6 O36 80.30(19) . . ?
O25 Mo6 O24 86.4(3) . . ?
O25 Mo6 O36 80.48(19) . . ?
O26 Mo6 O23 89.8(3) . . ?
O26 Mo6 O24 161.3(2) . . ?
O26 Mo6 O25 89.4(3) . . ?
O26 Mo6 O36 81.0(2) . . ?
N2 Mo6 O23 98.6(3) . . ?
N2 Mo6 O24 97.4(3) . . ?
N2 Mo6 O25 100.1(3) . . ?
N2 Mo6 O26 101.2(3) . . ?
N2 Mo6 O36 177.6(3) . . ?
Mo1 O11 W2 108.0(2) . . ?
C1 O11 W2 122.9(5) . . ?
C1 O11 Mo1 128.1(5) . . ?
Mo1 O12 W3 107.8(2) . . ?
C2 O12 W3 123.3(5) . . ?
C2 O12 Mo1 126.1(6) . . ?
Mo1 O13 W4 107.1(2) . . ?
C3 O13 W4 118.5(6) . . ?
C3 O13 Mo1 124.3(7) . . ?
C3A O13 W4 125.4(15) . . ?
C3A O13 Mo1 123.5(16) . . ?
Mo1 O14 W5 107.5(2) . . ?
C4 O14 W5 120.0(5) . . ?
C4 O14 Mo1 123.3(5) . . ?
W3 O15 W2 115.5(2) . . ?
W4 O16 W3 116.2(2) . . ?
W4 O17 W5 116.6(2) . . ?
W5 O18 W2 116.3(2) . . ?
W2 O19 Ce1 134.2(2) . . ?
W3 O20 Ce1 134.3(3) . . ?
W4 O21 Ce1 133.9(2) . . ?
W5 O22 Ce1 134.7(2) . . ?
Mo6 O23 W7 107.9(2) . . ?
C5 O23 W7 121.8(7) . . ?
C5 O23 Mo6 129.6(6) . . ?
Mo6 O24 W8 108.0(2) . . ?
C6 O24 W8 120.7(6) . . ?
C6 O24 Mo6 128.6(5) . . ?
Mo6 O25 W9 108.0(2) . . ?
C7 O25 W9 119.8(6) . . ?
C7 O25 Mo6 122.0(6) . . ?
Mo6 O26 W10 107.5(2) . . ?
C8 O26 W10 122.0(6) . . ?
C8 O26 Mo6 127.8(6) . . ?
W8 O27 W7 116.2(3) . . ?
W8 O28 W9 116.2(3) . . ?
W9 O29 W10 117.1(3) . . ?
W7 O30 W10 117.5(3) . . ?
W7 O31 Ce1 134.6(3) . . ?
W8 O32 Ce1 134.2(3) . . ?
W9 O33 Ce1 134.1(2) . . ?
W10 O34 Ce1 134.2(3) . . ?
W3 O35 W2 88.10(15) . . ?
W3 O35 W5 161.2(2) . . ?
W4 O35 W2 161.1(2) . . ?
W4 O35 W3 88.78(15) . . ?
W4 O35 W5 88.84(15) . . ?
W5 O35 W2 88.13(15) . . ?
Mo1 O35 W2 99.39(17) . . ?
Mo1 O35 W3 99.60(17) . . ?
Mo1 O35 W4 99.50(17) . . ?
Mo1 O35 W5 99.21(17) . . ?
W7 O36 W9 161.6(2) . . ?
W8 O36 W7 88.58(17) . . ?
W8 O36 W9 88.00(16) . . ?
W10 O36 W7 88.74(16) . . ?
W10 O36 W8 161.6(2) . . ?
W10 O36 W9 88.81(17) . . ?
Mo6 O36 W7 99.19(18) . . ?
Mo6 O36 W8 99.41(19) . . ?
Mo6 O36 W9 99.22(18) . . ?
Mo6 O36 W10 99.00(19) . . ?
O1 N1 Mo1 178.0(7) . . ?
O6 N2 Mo6 178.3(8) . . ?
O11 C1 H1A 109.5 . . ?
O11 C1 H1B 109.5 . . ?
O11 C1 H1C 109.5 . . ?
H1A C1 H1B 109.5 . . ?
H1A C1 H1C 109.5 . . ?
H1B C1 H1C 109.5 . . ?
O12 C2 H2A 109.5 . . ?
O12 C2 H2B 109.5 . . ?
O12 C2 H2C 109.5 . . ?
H2A C2 H2B 109.5 . . ?
H2A C2 H2C 109.5 . . ?
H2B C2 H2C 109.5 . . ?
O13 C3 H3A 109.5 . . ?
O13 C3 H3B 109.5 . . ?
O13 C3 H3C 109.5 . . ?
H3A C3 H3B 109.5 . . ?
H3A C3 H3C 109.5 . . ?
H3B C3 H3C 109.5 . . ?
O13 C3A H3AA 109.5 . . ?
O13 C3A H3AB 109.5 . . ?
O13 C3A H3AC 109.5 . . ?
H3AA C3A H3AB 109.5 . . ?
H3AA C3A H3AC 109.5 . . ?
H3AB C3A H3AC 109.5 . . ?
O14 C4 H4A 109.5 . . ?
O14 C4 H4B 109.5 . . ?
O14 C4 H4C 109.5 . . ?
H4A C4 H4B 109.5 . . ?
H4A C4 H4C 109.5 . . ?
H4B C4 H4C 109.5 . . ?
O23 C5 H5A 109.5 . . ?
O23 C5 H5B 109.5 . . ?
O23 C5 H5C 109.5 . . ?
H5A C5 H5B 109.5 . . ?
H5A C5 H5C 109.5 . . ?
H5B C5 H5C 109.5 . . ?
O24 C6 H6A 109.5 . . ?
O24 C6 H6B 109.5 . . ?
O24 C6 H6C 109.5 . . ?
H6A C6 H6B 109.5 . . ?
H6A C6 H6C 109.5 . . ?
H6B C6 H6C 109.5 . . ?
O25 C7 H7A 109.5 . . ?
O25 C7 H7B 109.5 . . ?
O25 C7 H7C 109.5 . . ?
H7A C7 H7B 109.5 . . ?
H7A C7 H7C 109.5 . . ?
H7B C7 H7C 109.5 . . ?
O26 C8 H8A 109.5 . . ?
O26 C8 H8B 109.5 . . ?
O26 C8 H8C 109.5 . . ?
H8A C8 H8B 109.5 . . ?
H8A C8 H8C 109.5 . . ?
H8B C8 H8C 109.5 . . ?
C9 N3 C13 108.3(5) . . ?
C9 N3 C17 108.9(6) . . ?
C17 N3 C13 111.2(6) . . ?
C21 N3 C9 111.5(6) . . ?
C21 N3 C13 107.8(6) . . ?
C21 N3 C17 109.1(6) . . ?
N3 C9 H9A 108.1 . . ?
N3 C9 H9B 108.1 . . ?
H9A C9 H9B 107.3 . . ?
C10 C9 N3 116.7(6) . . ?
C10 C9 H9A 108.1 . . ?
C10 C9 H9B 108.1 . . ?
C9 C10 H10A 109.7 . . ?
C9 C10 H10B 109.7 . . ?
C9 C10 C11 109.7(7) . . ?
H10A C10 H10B 108.2 . . ?
C11 C10 H10A 109.7 . . ?
C11 C10 H10B 109.7 . . ?
C10 C11 H11A 108.9 . . ?
C10 C11 H11B 108.9 . . ?
H11A C11 H11B 107.7 . . ?
C12 C11 C10 113.5(8) . . ?
C12 C11 H11A 108.9 . . ?
C12 C11 H11B 108.9 . . ?
C11 C12 H12A 109.5 . . ?
C11 C12 H12B 109.5 . . ?
C11 C12 H12C 109.5 . . ?
H12A C12 H12B 109.5 . . ?
H12A C12 H12C 109.5 . . ?
H12B C12 H12C 109.5 . . ?
N3 C13 H13A 108.3 . . ?
N3 C13 H13B 108.3 . . ?
H13A C13 H13B 107.4 . . ?
C14 C13 N3 116.1(6) . . ?
C14 C13 H13A 108.3 . . ?
C14 C13 H13B 108.3 . . ?
C13 C14 H14A 109.9 . . ?
C13 C14 H14B 109.9 . . ?
C13 C14 C15 108.9(7) . . ?
H14A C14 H14B 108.3 . . ?
C15 C14 H14A 109.9 . . ?
C15 C14 H14B 109.9 . . ?
C14 C15 H15A 108.9 . . ?
C14 C15 H15B 108.9 . . ?
C14 C15 C16 113.2(7) . . ?
H15A C15 H15B 107.8 . . ?
C16 C15 H15A 108.9 . . ?
C16 C15 H15B 108.9 . . ?
C15 C16 H16A 109.5 . . ?
C15 C16 H16B 109.5 . . ?
C15 C16 H16C 109.5 . . ?
H16A C16 H16B 109.5 . . ?
H16A C16 H16C 109.5 . . ?
H16B C16 H16C 109.5 . . ?
N3 C17 H17A 109.0 . . ?
N3 C17 H17B 109.0 . . ?
N3 C17 H17C 106.8 . . ?
N3 C17 H17D 106.8 . . ?
N3 C17 C18 113.1(9) . . ?
N3 C17 C18A 121.9(13) . . ?
H17A C17 H17B 107.8 . . ?
H17C C17 H17D 106.7 . . ?
C18 C17 H17A 109.0 . . ?
C18 C17 H17B 109.0 . . ?
C18A C17 H17C 106.8 . . ?
C18A C17 H17D 106.8 . . ?
C17 C18 H18A 109.9 . . ?
C17 C18 H18B 109.9 . . ?
C17 C18 C19 109.1(17) . . ?
H18A C18 H18B 108.3 . . ?
C19 C18 H18A 109.9 . . ?
C19 C18 H18B 109.9 . . ?
C18 C19 H19A 108.7 . . ?
C18 C19 H19B 108.7 . . ?
H19A C19 H19B 107.6 . . ?
C20 C19 C18 114(3) . . ?
C20 C19 H19A 108.7 . . ?
C20 C19 H19B 108.7 . . ?
C19 C20 H20A 109.5 . . ?
C19 C20 H20B 109.5 . . ?
C19 C20 H20C 109.5 . . ?
H20A C20 H20B 109.5 . . ?
H20A C20 H20C 109.5 . . ?
H20B C20 H20C 109.5 . . ?
C17 C18A H18C 108.6 . . ?
C17 C18A H18D 108.6 . . ?
C17 C18A C19A 115(2) . . ?
H18C C18A H18D 107.5 . . ?
C19A C18A H18C 108.6 . . ?
C19A C18A H18D 108.6 . . ?
C18A C19A H19C 108.7 . . ?
C18A C19A H19D 108.7 . . ?
H19C C19A H19D 107.6 . . ?
C20A C19A C18A 114(4) . . ?
C20A C19A H19C 108.7 . . ?
C20A C19A H19D 108.7 . . ?
C19A C20A H20D 109.5 . . ?
C19A C20A H20E 109.5 . . ?
C19A C20A H20F 109.5 . . ?
H20D C20A H20E 109.5 . . ?
H20D C20A H20F 109.5 . . ?
H20E C20A H20F 109.5 . . ?
N3 C21 H21A 109.1 . . ?
N3 C21 H21B 109.1 . . ?
N3 C21 H21C 107.2 . . ?
N3 C21 H21D 107.2 . . ?
H21A C21 H21B 107.8 . . ?
H21C C21 H21D 106.8 . . ?
C22 C21 N3 112.7(9) . . ?
C22 C21 H21A 109.1 . . ?
C22 C21 H21B 109.1 . . ?
C22A C21 N3 120.6(13) . . ?
C22A C21 H21C 107.2 . . ?
C22A C21 H21D 107.2 . . ?
C21 C22 H22A 108.7 . . ?
C21 C22 H22B 108.7 . . ?
C21 C22 C23 114.2(14) . . ?
H22A C22 H22B 107.6 . . ?
C23 C22 H22A 108.7 . . ?
C23 C22 H22B 108.7 . . ?
C22 C23 H23A 109.5 . . ?
C22 C23 H23B 109.5 . . ?
H23A C23 H23B 108.1 . . ?
C24 C23 C22 110.6(19) . . ?
C24 C23 H23A 109.5 . . ?
C24 C23 H23B 109.5 . . ?
C23 C24 H24A 109.5 . . ?
C23 C24 H24B 109.5 . . ?
C23 C24 H24C 109.5 . . ?
H24A C24 H24B 109.5 . . ?
H24A C24 H24C 109.5 . . ?
H24B C24 H24C 109.5 . . ?
C21 C22A H22C 110.2 . . ?
C21 C22A H22D 110.2 . . ?
C21 C22A C23A 107.7(19) . . ?
H22C C22A H22D 108.5 . . ?
C23A C22A H22C 110.2 . . ?
C23A C22A H22D 110.2 . . ?
C22A C23A H23C 110.6 . . ?
C22A C23A H23D 110.6 . . ?
H23C C23A H23D 108.8 . . ?
C24A C23A C22A 105.6(19) . . ?
C24A C23A H23C 110.6 . . ?
C24A C23A H23D 110.6 . . ?
C23A C24A H24D 109.5 . . ?
C23A C24A H24E 109.5 . . ?
C23A C24A H24F 109.5 . . ?
H24D C24A H24E 109.5 . . ?
H24D C24A H24F 109.5 . . ?
H24E C24A H24F 109.5 . . ?
C25 N4 C29 108.5(10) . . ?
C33 N4 C25 115.2(10) . . ?
C33 N4 C29 104.4(11) . . ?
C33 N4 C37 110.0(11) . . ?
C37 N4 C25 107.9(10) . . ?
C37 N4 C29 110.8(12) . . ?
N4 C25 H25A 108.4 . . ?
N4 C25 H25B 108.4 . . ?
H25A C25 H25B 107.5 . . ?
C26 C25 N4 115.3(12) . . ?
C26 C25 H25A 108.4 . . ?
C26 C25 H25B 108.4 . . ?
C25 C26 H26A 106.8 . . ?
C25 C26 H26B 106.8 . . ?
C25 C26 C27 122.1(18) . . ?
H26A C26 H26B 106.7 . . ?
C27 C26 H26A 106.8 . . ?
C27 C26 H26B 106.8 . . ?
C26 C27 H27A 110.0 . . ?
C26 C27 H27B 110.0 . . ?
C26 C27 C28 108.4(17) . . ?
H27A C27 H27B 108.4 . . ?
C28 C27 H27A 110.0 . . ?
C28 C27 H27B 110.0 . . ?
C27 C28 H28A 109.5 . . ?
C27 C28 H28B 109.5 . . ?
C27 C28 H28C 109.5 . . ?
H28A C28 H28B 109.5 . . ?
H28A C28 H28C 109.5 . . ?
H28B C28 H28C 109.5 . . ?
N4 C29 H29A 105.1 . . ?
N4 C29 H29B 105.1 . . ?
H29A C29 H29B 105.9 . . ?
C30 C29 N4 128.7(15) . . ?
C30 C29 H29A 105.1 . . ?
C30 C29 H29B 105.1 . . ?
C29 C30 H30A 108.9 . . ?
C29 C30 H30B 108.9 . . ?
C29 C30 C31 113.5(16) . . ?
H30A C30 H30B 107.7 . . ?
C31 C30 H30A 108.9 . . ?
C31 C30 H30B 108.9 . . ?
C30 C31 H31A 110.9 . . ?
C30 C31 H31B 110.9 . . ?
H31A C31 H31B 108.9 . . ?
C32 C31 C30 104.3(18) . . ?
C32 C31 H31A 110.9 . . ?
C32 C31 H31B 110.9 . . ?
C31 C32 H32A 109.5 . . ?
C31 C32 H32B 109.5 . . ?
C31 C32 H32C 109.5 . . ?
H32A C32 H32B 109.5 . . ?
H32A C32 H32C 109.5 . . ?
H32B C32 H32C 109.5 . . ?
N4 C33 H33A 108.3 . . ?
N4 C33 H33B 108.3 . . ?
H33A C33 H33B 107.4 . . ?
C34 C33 N4 115.8(10) . . ?
C34 C33 H33A 108.3 . . ?
C34 C33 H33B 108.3 . . ?
C33 C34 H34A 109.1 . . ?
C33 C34 H34B 109.1 . . ?
C33 C34 C35 112.5(12) . . ?
H34A C34 H34B 107.8 . . ?
C35 C34 H34A 109.1 . . ?
C35 C34 H34B 109.1 . . ?
C34 C35 H35A 109.2 . . ?
C34 C35 H35B 109.2 . . ?
C34 C35 C36 112.2(15) . . ?
H35A C35 H35B 107.9 . . ?
C36 C35 H35A 109.2 . . ?
C36 C35 H35B 109.2 . . ?
C35 C36 H36A 109.5 . . ?
C35 C36 H36B 109.5 . . ?
C35 C36 H36C 109.5 . . ?
H36A C36 H36B 109.5 . . ?
H36A C36 H36C 109.5 . . ?
H36B C36 H36C 109.5 . . ?
N4 C37 H37A 106.9 . . ?
N4 C37 H37B 106.9 . . ?
H37A C37 H37B 106.7 . . ?
C38 C37 N4 121.7(12) . . ?
C38 C37 H37A 106.9 . . ?
C38 C37 H37B 106.9 . . ?
C37 C38 H38A 108.4 . . ?
C37 C38 H38B 108.4 . . ?
C37 C38 C39 115.5(15) . . ?
H38A C38 H38B 107.5 . . ?
C39 C38 H38A 108.4 . . ?
C39 C38 H38B 108.4 . . ?
C38 C39 H39A 108.0 . . ?
C38 C39 H39B 108.0 . . ?
C38 C39 C40 117.1(17) . . ?
H39A C39 H39B 107.3 . . ?
C40 C39 H39A 108.0 . . ?
C40 C39 H39B 108.0 . . ?
C39 C40 H40A 109.5 . . ?
C39 C40 H40B 109.5 . . ?
C39 C40 H40C 109.5 . . ?
H40A C40 H40B 109.5 . . ?
H40A C40 H40C 109.5 . . ?
H40B C40 H40C 109.5 . . ?
C29A N4A C25A 106.0(11) . . ?
C29A N4A C33A 108.8(13) . . ?
C33A N4A C25A 110.2(13) . . ?
C37A N4A C29A 112.9(13) . . ?
C37A N4A C25A 105.9(12) . . ?
C37A N4A C33A 112.8(12) . . ?
N4A C29A H29C 107.5 . . ?
N4A C29A H29D 107.5 . . ?
H29C C29A H29D 107.0 . . ?
C30A C29A N4A 119.1(14) . . ?
C30A C29A H29C 107.5 . . ?
C30A C29A H29D 107.5 . . ?
C29A C30A H30C 109.6 . . ?
C29A C30A H30D 109.6 . . ?
C29A C30A C31A 110.2(16) . . ?
H30C C30A H30D 108.1 . . ?
C31A C30A H30C 109.6 . . ?
C31A C30A H30D 109.6 . . ?
C30A C31A H31C 109.9 . . ?
C30A C31A H31D 109.9 . . ?
H31C C31A H31D 108.3 . . ?
C32A C31A C30A 109.0(18) . . ?
C32A C31A H31C 109.9 . . ?
C32A C31A H31D 109.9 . . ?
C31A C32A H32D 109.5 . . ?
C31A C32A H32E 109.5 . . ?
C31A C32A H32F 109.5 . . ?
H32D C32A H32E 109.5 . . ?
H32D C32A H32F 109.5 . . ?
H32E C32A H32F 109.5 . . ?
N4A C25A H25C 108.7 . . ?
N4A C25A H25D 108.7 . . ?
H25C C25A H25D 107.6 . . ?
C26A C25A N4A 114.4(15) . . ?
C26A C25A H25C 108.7 . . ?
C26A C25A H25D 108.7 . . ?
C25A C26A H26C 107.4 . . ?
C25A C26A H26D 107.4 . . ?
C25A C26A C27A 120(2) . . ?
H26C C26A H26D 106.9 . . ?
C27A C26A H26C 107.4 . . ?
C27A C26A H26D 107.4 . . ?
C26A C27A H27C 109.6 . . ?
C26A C27A H27D 109.6 . . ?
C26A C27A C28A 110(2) . . ?
H27C C27A H27D 108.1 . . ?
C28A C27A H27C 109.6 . . ?
C28A C27A H27D 109.6 . . ?
C27A C28A H28D 109.5 . . ?
C27A C28A H28E 109.5 . . ?
C27A C28A H28F 109.5 . . ?
H28D C28A H28E 109.5 . . ?
H28D C28A H28F 109.5 . . ?
H28E C28A H28F 109.5 . . ?
N4A C33A H33C 106.1 . . ?
N4A C33A H33D 106.1 . . ?
H33C C33A H33D 106.3 . . ?
C34A C33A N4A 125.0(15) . . ?
C34A C33A H33C 106.1 . . ?
C34A C33A H33D 106.1 . . ?
C33A C34A H34C 107.7 . . ?
C33A C34A H34D 107.8 . . ?
C33A C34A C35A 118.2(18) . . ?
H34C C34A H34D 107.1 . . ?
C35A C34A H34C 107.7 . . ?
C35A C34A H34D 107.8 . . ?
C34A C35A H35C 108.6 . . ?
C34A C35A H35D 108.6 . . ?
C34A C35A C36A 115(2) . . ?
H35C C35A H35D 107.6 . . ?
C36A C35A H35C 108.6 . . ?
C36A C35A H35D 108.6 . . ?
C35A C36A H36D 109.5 . . ?
C35A C36A H36E 109.5 . . ?
C35A C36A H36F 109.5 . . ?
H36D C36A H36E 109.5 . . ?
H36D C36A H36F 109.5 . . ?
H36E C36A H36F 109.5 . . ?
N4A C37A H37C 109.0 . . ?
N4A C37A H37D 109.0 . . ?
H37C C37A H37D 107.8 . . ?
C38A C37A N4A 113.0(13) . . ?
C38A C37A H37C 109.0 . . ?
C38A C37A H37D 109.0 . . ?
C37A C38A H38C 109.7 . . ?
C37A C38A H38D 109.7 . . ?
C37A C38A C39A 109.7(17) . . ?
H38C C38A H38D 108.2 . . ?
C39A C38A H38C 109.7 . . ?
C39A C38A H38D 109.7 . . ?
C38A C39A H39C 109.4 . . ?
C38A C39A H39D 109.4 . . ?
C38A C39A C40A 111.0(19) . . ?
H39C C39A H39D 108.0 . . ?
C40A C39A H39C 109.4 . . ?
C40A C39A H39D 109.4 . . ?
C39A C40A H40D 109.5 . . ?
C39A C40A H40E 109.5 . . ?
C39A C40A H40F 109.5 . . ?
H40D C40A H40E 109.5 . . ?
H40D C40A H40F 109.5 . . ?
H40E C40A H40F 109.5 . . ?
H41A C41 H41B 109.5 . . ?
H41A C41 H41C 109.5 . . ?
H41B C41 H41C 109.5 . . ?
C42 C41 H41A 109.5 . . ?
C42 C41 H41B 109.5 . . ?
C42 C41 H41C 109.5 . . ?
C41 C42 H42A 108.2 . . ?
C41 C42 H42B 108.2 . . ?
H42A C42 H42B 107.4 . . ?
O37 C42 C41 116(2) . . ?
O37 C42 H42A 108.2 . . ?
O37 C42 H42B 108.2 . . ?
C42 O37 C43 115(2) . . ?
O37 C43 H43A 107.6 . . ?
O37 C43 H43B 107.6 . . ?
O37 C43 C44 119(2) . . ?
H43A C43 H43B 107.0 . . ?
C44 C43 H43A 107.6 . . ?
C44 C43 H43B 107.6 . . ?
C43 C44 H44A 109.5 . . ?
C43 C44 H44B 109.5 . . ?
C43 C44 H44C 109.5 . . ?
H44A C44 H44B 109.5 . . ?
H44A C44 H44C 109.5 . . ?
H44B C44 H44C 109.5 . . ?
N5 C45 C46 177.5(16) . . ?
C45 C46 H46A 109.5 . . ?
C45 C46 H46B 109.5 . . ?
C45 C46 H46C 109.5 . . ?
H46A C46 H46B 109.5 . . ?
H46A C46 H46C 109.5 . . ?
H46B C46 H46C 109.5 . . ?

loop_
_geom_bond_atom_site_label_1
_geom_bond_atom_site_label_2
_geom_bond_distance
_geom_bond_site_symmetry_2
_geom_bond_publ_flag
Ce1 O19 2.377(5) . ?
Ce1 O20 2.361(5) . ?
Ce1 O21 2.347(5) . ?
Ce1 O22 2.352(5) . ?
Ce1 O31 2.345(5) . ?
Ce1 O32 2.338(5) . ?
Ce1 O33 2.348(5) . ?
Ce1 O34 2.355(5) . ?
W2 O2 1.702(5) . ?
W2 O11 2.198(5) . ?
W2 O15 1.922(5) . ?
W2 O18 1.925(6) . ?
W2 O19 1.778(5) . ?
W2 O35 2.340(4) . ?
W3 O3 1.702(5) . ?
W3 O12 2.194(5) . ?
W3 O15 1.921(5) . ?
W3 O16 1.926(5) . ?
W3 O20 1.782(5) . ?
W3 O35 2.332(4) . ?
W4 O4 1.707(5) . ?
W4 O13 2.197(5) . ?
W4 O16 1.908(5) . ?
W4 O17 1.915(5) . ?
W4 O21 1.789(5) . ?
W4 O35 2.321(4) . ?
W5 O5 1.685(6) . ?
W5 O14 2.192(5) . ?
W5 O17 1.917(6) . ?
W5 O18 1.904(5) . ?
W5 O22 1.791(4) . ?
W5 O35 2.337(4) . ?
W7 O7 1.702(6) . ?
W7 O23 2.194(5) . ?
W7 O27 1.925(6) . ?
W7 O30 1.903(6) . ?
W7 O31 1.783(5) . ?
W7 O36 2.333(5) . ?
W8 O8 1.707(6) . ?
W8 O24 2.184(5) . ?
W8 O27 1.914(6) . ?
W8 O28 1.902(5) . ?
W8 O32 1.789(5) . ?
W8 O36 2.332(5) . ?
W9 O9 1.697(6) . ?
W9 O25 2.187(5) . ?
W9 O28 1.922(6) . ?
W9 O29 1.903(6) . ?
W9 O33 1.789(5) . ?
W9 O36 2.341(5) . ?
W10 O10 1.695(6) . ?
W10 O26 2.197(5) . ?
W10 O29 1.924(6) . ?
W10 O30 1.905(6) . ?
W10 O34 1.779(5) . ?
W10 O36 2.323(5) . ?
Mo1 O11 2.001(5) . ?
Mo1 O12 2.011(5) . ?
Mo1 O13 2.011(5) . ?
Mo1 O14 2.014(5) . ?
Mo1 O35 2.114(4) . ?
Mo1 N1 1.771(7) . ?
Mo6 O23 2.002(6) . ?
Mo6 O24 2.016(6) . ?
Mo6 O25 2.015(6) . ?
Mo6 O26 1.993(7) . ?
Mo6 O36 2.120(4) . ?
Mo6 N2 1.758(7) . ?
O1 N1 1.197(8) . ?
O6 N2 1.201(9) . ?
O11 C1 1.431(9) . ?
O12 C2 1.412(9) . ?
O13 C3 1.414(12) . ?
O13 C3A 1.405(19) . ?
O14 C4 1.445(9) . ?
O23 C5 1.409(11) . ?
O24 C6 1.432(10) . ?
O25 C7 1.451(12) . ?
O26 C8 1.418(11) . ?
C1 H1A 0.9800 . ?
C1 H1B 0.9800 . ?
C1 H1C 0.9800 . ?
C2 H2A 0.9800 . ?
C2 H2B 0.9800 . ?
C2 H2C 0.9800 . ?
C3 H3A 0.9800 . ?
C3 H3B 0.9800 . ?
C3 H3C 0.9800 . ?
C3A H3AA 0.9800 . ?
C3A H3AB 0.9800 . ?
C3A H3AC 0.9800 . ?
C4 H4A 0.9800 . ?
C4 H4B 0.9800 . ?
C4 H4C 0.9800 . ?
C5 H5A 0.9800 . ?
C5 H5B 0.9800 . ?
C5 H5C 0.9800 . ?
C6 H6A 0.9800 . ?
C6 H6B 0.9800 . ?
C6 H6C 0.9800 . ?
C7 H7A 0.9800 . ?
C7 H7B 0.9800 . ?
C7 H7C 0.9800 . ?
C8 H8A 0.9800 . ?
C8 H8B 0.9800 . ?
C8 H8C 0.9800 . ?
N3 C9 1.515(9) . ?
N3 C13 1.534(9) . ?
N3 C17 1.516(10) . ?
N3 C21 1.511(10) . ?
C9 H9A 0.9900 . ?
C9 H9B 0.9900 . ?
C9 C10 1.510(11) . ?
C10 H10A 0.9900 . ?
C10 H10B 0.9900 . ?
C10 C11 1.530(11) . ?
C11 H11A 0.9900 . ?
C11 H11B 0.9900 . ?
C11 C12 1.478(13) . ?
C12 H12A 0.9800 . ?
C12 H12B 0.9800 . ?
C12 H12C 0.9800 . ?
C13 H13A 0.9900 . ?
C13 H13B 0.9900 . ?
C13 C14 1.501(10) . ?
C14 H14A 0.9900 . ?
C14 H14B 0.9900 . ?
C14 C15 1.513(11) . ?
C15 H15A 0.9900 . ?
C15 H15B 0.9900 . ?
C15 C16 1.526(12) . ?
C16 H16A 0.9800 . ?
C16 H16B 0.9800 . ?
C16 H16C 0.9800 . ?
C17 H17A 0.9900 . ?
C17 H17B 0.9900 . ?
C17 H17C 0.9900 . ?
C17 H17D 0.9900 . ?
C17 C18 1.524(14) . ?
C17 C18A 1.523(17) . ?
C18 H18A 0.9900 . ?
C18 H18B 0.9900 . ?
C18 C19 1.54(3) . ?
C19 H19A 0.9900 . ?
C19 H19B 0.9900 . ?
C19 C20 1.54(2) . ?
C20 H20A 0.9800 . ?
C20 H20B 0.9800 . ?
C20 H20C 0.9800 . ?
C18A H18C 0.9900 . ?
C18A H18D 0.9900 . ?
C18A C19A 1.53(4) . ?
C19A H19C 0.9900 . ?
C19A H19D 0.9900 . ?
C19A C20A 1.53(2) . ?
C20A H20D 0.9800 . ?
C20A H20E 0.9800 . ?
C20A H20F 0.9800 . ?
C21 H21A 0.9900 . ?
C21 H21B 0.9900 . ?
C21 H21C 0.9900 . ?
C21 H21D 0.9900 . ?
C21 C22 1.508(17) . ?
C21 C22A 1.496(19) . ?
C22 H22A 0.9900 . ?
C22 H22B 0.9900 . ?
C22 C23 1.528(18) . ?
C23 H23A 0.9900 . ?
C23 H23B 0.9900 . ?
C23 C24 1.51(2) . ?
C24 H24A 0.9800 . ?
C24 H24B 0.9800 . ?
C24 H24C 0.9800 . ?
C22A H22C 0.9900 . ?
C22A H22D 0.9900 . ?
C22A C23A 1.54(2) . ?
C23A H23C 0.9900 . ?
C23A H23D 0.9900 . ?
C23A C24A 1.51(3) . ?
C24A H24D 0.9800 . ?
C24A H24E 0.9800 . ?
C24A H24F 0.9800 . ?
N4 C25 1.528(8) . ?
N4 C29 1.531(8) . ?
N4 C33 1.524(8) . ?
N4 C37 1.525(8) . ?
C25 H25A 0.9900 . ?
C25 H25B 0.9900 . ?
C25 C26 1.478(12) . ?
C26 H26A 0.9900 . ?
C26 H26B 0.9900 . ?
C26 C27 1.506(12) . ?
C27 H27A 0.9900 . ?
C27 H27B 0.9900 . ?
C27 C28 1.525(13) . ?
C28 H28A 0.9800 . ?
C28 H28B 0.9800 . ?
C28 H28C 0.9800 . ?
C29 H29A 0.9900 . ?
C29 H29B 0.9900 . ?
C29 C30 1.489(12) . ?
C30 H30A 0.9900 . ?
C30 H30B 0.9900 . ?
C30 C31 1.541(13) . ?
C31 H31A 0.9900 . ?
C31 H31B 0.9900 . ?
C31 C32 1.528(13) . ?
C32 H32A 0.9800 . ?
C32 H32B 0.9800 . ?
C32 H32C 0.9800 . ?
C33 H33A 0.9900 . ?
C33 H33B 0.9900 . ?
C33 C34 1.486(11) . ?
C34 H34A 0.9900 . ?
C34 H34B 0.9900 . ?
C34 C35 1.512(12) . ?
C35 H35A 0.9900 . ?
C35 H35B 0.9900 . ?
C35 C36 1.516(12) . ?
C36 H36A 0.9800 . ?
C36 H36B 0.9800 . ?
C36 H36C 0.9800 . ?
C37 H37A 0.9900 . ?
C37 H37B 0.9900 . ?
C37 C38 1.462(12) . ?
C38 H38A 0.9900 . ?
C38 H38B 0.9900 . ?
C38 C39 1.507(12) . ?
C39 H39A 0.9900 . ?
C39 H39B 0.9900 . ?
C39 C40 1.516(12) . ?
C40 H40A 0.9800 . ?
C40 H40B 0.9800 . ?
C40 H40C 0.9800 . ?
N4A C29A 1.529(8) . ?
N4A C25A 1.542(8) . ?
N4A C33A 1.532(8) . ?
N4A C37A 1.519(8) . ?
C29A H29C 0.9900 . ?
C29A H29D 0.9900 . ?
C29A C30A 1.484(12) . ?
C30A H30C 0.9900 . ?
C30A H30D 0.9900 . ?
C30A C31A 1.532(13) . ?
C31A H31C 0.9900 . ?
C31A H31D 0.9900 . ?
C31A C32A 1.526(13) . ?
C32A H32D 0.9800 . ?
C32A H32E 0.9800 . ?
C32A H32F 0.9800 . ?
C25A H25C 0.9900 . ?
C25A H25D 0.9900 . ?
C25A C26A 1.477(12) . ?
C26A H26C 0.9900 . ?
C26A H26D 0.9900 . ?
C26A C27A 1.503(13) . ?
C27A H27C 0.9900 . ?
C27A H27D 0.9900 . ?
C27A C28A 1.520(13) . ?
C28A H28D 0.9800 . ?
C28A H28E 0.9800 . ?
C28A H28F 0.9800 . ?
C33A H33C 0.9900 . ?
C33A H33D 0.9900 . ?
C33A C34A 1.465(12) . ?
C34A H34C 0.9900 . ?
C34A H34D 0.9900 . ?
C34A C35A 1.503(12) . ?
C35A H35C 0.9900 . ?
C35A H35D 0.9900 . ?
C35A C36A 1.516(13) . ?
C36A H36D 0.9800 . ?
C36A H36E 0.9800 . ?
C36A H36F 0.9800 . ?
C37A H37C 0.9900 . ?
C37A H37D 0.9900 . ?
C37A C38A 1.492(12) . ?
C38A H38C 0.9900 . ?
C38A H38D 0.9900 . ?
C38A C39A 1.518(13) . ?
C39A H39C 0.9900 . ?
C39A H39D 0.9900 . ?
C39A C40A 1.518(13) . ?
C40A H40D 0.9800 . ?
C40A H40E 0.9800 . ?
C40A H40F 0.9800 . ?
C41 H41A 0.9800 . ?
C41 H41B 0.9800 . ?
C41 H41C 0.9800 . ?
C41 C42 1.45(4) . ?
C42 H42A 0.9900 . ?
C42 H42B 0.9900 . ?
C42 O37 1.24(2) . ?
O37 C43 1.27(2) . ?
C43 H43A 0.9900 . ?
C43 H43B 0.9900 . ?
C43 C44 1.43(4) . ?
C44 H44A 0.9800 . ?
C44 H44B 0.9800 . ?
C44 H44C 0.9800 . ?
N5 C45 1.132(15) . ?
C45 C46 1.436(17) . ?
C46 H46A 0.9800 . ?
C46 H46B 0.9800 . ?
C46 H46C 0.9800 . ?

loop_
_geom_torsion_atom_site_label_1
_geom_torsion_atom_site_label_2
_geom_torsion_atom_site_label_3
_geom_torsion_atom_site_label_4
_geom_torsion
_geom_torsion_site_symmetry_1
_geom_torsion_site_symmetry_2
_geom_torsion_site_symmetry_3
_geom_torsion_site_symmetry_4
_geom_torsion_publ_flag
O2 W2 O19 Ce1 179.7(4) . . . . ?
O3 W3 O20 Ce1 179.1(3) . . . . ?
O4 W4 O21 Ce1 -179.0(3) . . . . ?
O5 W5 O22 Ce1 -180.0(4) . . . . ?
O7 W7 O31 Ce1 179.9(5) . . . . ?
O8 W8 O32 Ce1 -179.9(4) . . . . ?
O9 W9 O33 Ce1 -179.6(4) . . . . ?
O10 W10 O34 Ce1 179.2(4) . . . . ?
O11 W2 O19 Ce1 -1.5(9) . . . . ?
O12 W3 O20 Ce1 3.5(9) . . . . ?
O13 W4 O21 Ce1 0.8(9) . . . . ?
O14 W5 O22 Ce1 -0.5(9) . . . . ?
O15 W2 O19 Ce1 75.1(4) . . . . ?
O15 W3 O20 Ce1 -74.8(4) . . . . ?
O16 W3 O20 Ce1 75.6(4) . . . . ?
O16 W4 O21 Ce1 -74.4(4) . . . . ?
O17 W4 O21 Ce1 75.5(3) . . . . ?
O17 W5 O22 Ce1 -74.4(4) . . . . ?
O18 W2 O19 Ce1 -75.4(4) . . . . ?
O18 W5 O22 Ce1 75.1(4) . . . . ?
O23 W7 O31 Ce1 0.9(11) . . . . ?
O24 W8 O32 Ce1 0.0(9) . . . . ?
O25 W9 O33 Ce1 -1.9(10) . . . . ?
O26 W10 O34 Ce1 -1.9(10) . . . . ?
O27 W7 O31 Ce1 75.1(4) . . . . ?
O27 W8 O32 Ce1 -75.5(4) . . . . ?
O28 W8 O32 Ce1 75.5(4) . . . . ?
O28 W9 O33 Ce1 -74.5(4) . . . . ?
O29 W9 O33 Ce1 75.1(4) . . . . ?
O29 W10 O34 Ce1 -74.5(4) . . . . ?
O30 W7 O31 Ce1 -74.1(4) . . . . ?
O30 W10 O34 Ce1 74.4(4) . . . . ?
O35 W2 O19 Ce1 -0.5(3) . . . . ?
O35 W3 O20 Ce1 1.0(3) . . . . ?
O35 W4 O21 Ce1 0.8(3) . . . . ?
O35 W5 O22 Ce1 -0.3(3) . . . . ?
O36 W7 O31 Ce1 0.0(4) . . . . ?
O36 W8 O32 Ce1 -0.2(4) . . . . ?
O36 W9 O33 Ce1 0.7(4) . . . . ?
O36 W10 O34 Ce1 0.0(4) . . . . ?
N3 C9 C10 C11 172.7(7) . . . . ?
N3 C13 C14 C15 173.3(7) . . . . ?
N3 C17 C18 C19 168(3) . . . . ?
N3 C17 C18A C19A -160(5) . . . . ?
N3 C21 C22 C23 -171.4(17) . . . . ?
N3 C21 C22A C23A 164(3) . . . . ?
C9 N3 C13 C14 -66.3(8) . . . . ?
C9 N3 C17 C18 176(4) . . . . ?
C9 N3 C17 C18A 172(7) . . . . ?
C9 N3 C21 C22 -52.5(15) . . . . ?
C9 N3 C21 C22A -66(3) . . . . ?
C9 C10 C11 C12 179.9(8) . . . . ?
C13 N3 C9 C10 -173.8(6) . . . . ?
C13 N3 C17 C18 56(4) . . . . ?
C13 N3 C17 C18A 53(7) . . . . ?
C13 N3 C21 C22 66.2(14) . . . . ?
C13 N3 C21 C22A 52(3) . . . . ?
C13 C14 C15 C16 -177.8(8) . . . . ?
C17 N3 C9 C10 65.2(8) . . . . ?
C17 N3 C13 C14 53.3(8) . . . . ?
C17 N3 C21 C22 -172.9(13) . . . . ?
C17 N3 C21 C22A 173(3) . . . . ?
C17 C18 C19 C20 59(6) . . . . ?
C17 C18A C19A C20A -56(10) . . . . ?
C21 N3 C9 C10 -55.3(9) . . . . ?
C21 N3 C13 C14 172.9(6) . . . . ?
C21 N3 C17 C18 -62(4) . . . . ?
C21 N3 C17 C18A -66(7) . . . . ?
C21 C22 C23 C24 -68(3) . . . . ?
C21 C22A C23A C24A 172(3) . . . . ?
N4 C25 C26 C27 -141(2) . . . . ?
N4 C29 C30 C31 -160(3) . . . . ?
N4 C33 C34 C35 -174(2) . . . . ?
N4 C37 C38 C39 170(2) . . . . ?
C25 N4 C29 C30 37(3) . . . . ?
C25 N4 C33 C34 -48.3(19) . . . . ?
C25 N4 C37 C38 -176(2) . . . . ?
C25 C26 C27 C28 -121(3) . . . . ?
C29 N4 C25 C26 -175.2(16) . . . . ?
C29 N4 C33 C34 70.6(17) . . . . ?
C29 N4 C37 C38 65(3) . . . . ?
C29 C30 C31 C32 19(5) . . . . ?
C33 N4 C25 C26 -58.6(19) . . . . ?
C33 N4 C29 C30 -86(3) . . . . ?
C33 N4 C37 C38 -50(3) . . . . ?
C33 C34 C35 C36 -173(2) . . . . ?
C37 N4 C25 C26 64.7(19) . . . . ?
C37 N4 C29 C30 156(3) . . . . ?
C37 N4 C33 C34 -170.5(16) . . . . ?
C37 C38 C39 C40 46(4) . . . . ?
N4A C29A C30A C31A -137(3) . . . . ?
N4A C25A C26A C27A 124(3) . . . . ?
N4A C33A C34A C35A -159(3) . . . . ?
N4A C37A C38A C39A -142(2) . . . . ?
C29A N4A C25A C26A -76(2) . . . . ?
C29A N4A C33A C34A -128(3) . . . . ?
C29A N4A C37A C38A -55(2) . . . . ?
C29A C30A C31A C32A 173(4) . . . . ?
C25A N4A C29A C30A -159(2) . . . . ?
C25A N4A C33A C34A 116(3) . . . . ?
C25A N4A C37A C38A 60(2) . . . . ?
C25A C26A C27A C28A 92(4) . . . . ?
C33A N4A C29A C30A 83(2) . . . . ?
C33A N4A C25A C26A 41(2) . . . . ?
C33A N4A C37A C38A -179(2) . . . . ?
C33A C34A C35A C36A -46(5) . . . . ?
C37A N4A C29A C30A -43(3) . . . . ?
C37A N4A C25A C26A 163(2) . . . . ?
C37A N4A C33A C34A -2(3) . . . . ?
C37A C38A C39A C40A -169(3) . . . . ?
C41 C42 O37 C43 -174(4) . . . . ?
C42 O37 C43 C44 153(4) . . . . ?
